data_4304329
loop_
_publ_author_name
'Fang-Fang Chen'
'Zu-Qiang Bian'
'Zhi-Wei Liu'
'Dao-Bo Nie'
'Zhu-Qi Chen'
'Chun-Hui Huang'

_publ_section_title
;
Highly Efficient Sensitized Red Emission from Europium (III) in Ir-Eu
Bimetallic Complexes by 3MLCT Energy Transfer
;
_journal_name_full 'Inorganic Chemistry'
_journal_page_first 2507
_journal_page_last 2513
_journal_paper_doi 10.1021/ic701817n
_journal_volume 47
_journal_year 2008
_chemical_formula_moiety 'C117 H60 Cl3 F27 Gd Ir3 N12 O6'
_chemical_formula_sum 'C117 H60 Cl3 F27 Gd Ir3 N12 O6'
_chemical_formula_weight 3082.97
_chemical_name_systematic
; 
 ? 
;
_space_group_IT_number 14
_symmetry_cell_setting monoclinic
_symmetry_space_group_name_Hall '-P 2yn'
_symmetry_space_group_name_H-M 'P 1 21/n 1'
_atom_sites_solution_hydrogens geom
_atom_sites_solution_primary direct
_atom_sites_solution_secondary difmap
_audit_creation_method SHELXL-97
_cell_angle_alpha 90.00
_cell_angle_beta 101.040(2)
_cell_angle_gamma 90.00
_cell_formula_units_Z 4
_cell_length_a 15.6984(10)
_cell_length_b 30.5430(15)
_cell_length_c 28.2430(17)
_cell_measurement_reflns_used 17894
_cell_measurement_temperature 113(2)
_cell_measurement_theta_max 25.0
_cell_measurement_theta_min 2.5
_cell_volume 13291.2(13)
_computing_cell_refinement CrystalClear
_computing_data_collection CrystalClear
_computing_data_reduction CrystalClear
_computing_publication_material 'CrystalStructure 3.7.0'
_computing_structure_refinement 'SHELXL-97 (Sheldrick, 1997)'
_computing_structure_solution 'SHELXS-97 (Sheldrick, 1990)'
_diffrn_ambient_temperature 113(2)
_diffrn_detector_area_resol_mean 7.31
_diffrn_measured_fraction_theta_full 0.999
_diffrn_measured_fraction_theta_max 0.999
_diffrn_measurement_device_type 'Rigaku Saturn'
_diffrn_measurement_method \w
_diffrn_radiation_monochromator confocal
_diffrn_radiation_source 'rotating anode'
_diffrn_radiation_type MoK\a
_diffrn_radiation_wavelength 0.71070
_diffrn_reflns_av_R_equivalents 0.0943
_diffrn_reflns_av_sigmaI/netI 0.0949
_diffrn_reflns_limit_h_max 18
_diffrn_reflns_limit_h_min -18
_diffrn_reflns_limit_k_max 36
_diffrn_reflns_limit_k_min -36
_diffrn_reflns_limit_l_max 33
_diffrn_reflns_limit_l_min -33
_diffrn_reflns_number 99586
_diffrn_reflns_theta_full 25.00
_diffrn_reflns_theta_max 25.00
_diffrn_reflns_theta_min 1.52
_exptl_absorpt_coefficient_mu 3.637
_exptl_absorpt_correction_T_max 0.8113
_exptl_absorpt_correction_T_min 0.6694
_exptl_absorpt_correction_type multi-scan
_exptl_absorpt_process_details crystalclear
_exptl_crystal_colour yellow
_exptl_crystal_density_diffrn 1.541
_exptl_crystal_density_method 'not measured'
_exptl_crystal_description prism
_exptl_crystal_F_000 5932
_exptl_crystal_size_max 0.12
_exptl_crystal_size_mid 0.10
_exptl_crystal_size_min 0.06
_platon_squeeze_details
;
;
_refine_diff_density_max 1.121
_refine_diff_density_min -1.310
_refine_diff_density_rms 0.144
_refine_ls_extinction_method none
_refine_ls_goodness_of_fit_ref 1.085
_refine_ls_hydrogen_treatment constr
_refine_ls_matrix_type full
_refine_ls_number_parameters 1559
_refine_ls_number_reflns 23405
_refine_ls_number_restraints 86
_refine_ls_restrained_S_all 1.090
_refine_ls_R_factor_all 0.0913
_refine_ls_R_factor_gt 0.0639
_refine_ls_shift/su_max 0.001
_refine_ls_shift/su_mean 0.000
_refine_ls_structure_factor_coef Fsqd
_refine_ls_weighting_details 'calc w=1/[\s^2^(Fo^2^)+(0.0413P)^2^+18.4273P] where P=(Fo^2^+2Fc^2^)/3'
_refine_ls_weighting_scheme calc
_refine_ls_wR_factor_gt 0.1210
_refine_ls_wR_factor_ref 0.1341
_reflns_number_gt 17929
_reflns_number_total 23405
_reflns_threshold_expression >2sigma(I)
_cod_data_source_file ic701817n-file003.cif
_cod_data_source_block shelxl
_cod_database_code 4304329

loop_
_symmetry_equiv_pos_as_xyz
'x, y, z'
'-x+1/2, y+1/2, -z+1/2'
'-x, -y, -z'
'x-1/2, -y-1/2, z-1/2'

loop_
_atom_site_label
_atom_site_type_symbol
_atom_site_fract_x
_atom_site_fract_y
_atom_site_fract_z
_atom_site_U_iso_or_equiv
_atom_site_adp_type
_atom_site_occupancy
_atom_site_symmetry_multiplicity
_atom_site_calc_flag
_atom_site_refinement_flags
_atom_site_disorder_assembly
_atom_site_disorder_group
Ir1 Ir 0.83257(2) 0.390142(12) 0.104415(13) 0.03152(10) Uani 1 1 d . . .
Ir2 Ir 0.90634(2) 0.605634(12) 0.346865(13) 0.03182(10) Uani 1 1 d . . .
Ir3 Ir 0.51074(2) 0.363469(12) 0.347725(14) 0.03522(11) Uani 1 1 d . . .
Gd1 Gd 0.63601(3) 0.493041(15) 0.220805(17) 0.03116(12) Uani 1 1 d . . .
Cl1 Cl 0.75315(15) 0.44201(8) 0.26968(8) 0.0386(6) Uani 1 1 d . . .
Cl2 Cl 0.53211(19) 0.14338(9) 0.46163(12) 0.0657(9) Uani 1 1 d . . .
Cl3 Cl 0.53290(18) 0.18005(12) 0.86987(10) 0.0720(9) Uani 1 1 d . . .
N1 N 0.8806(5) 0.3915(3) 0.1765(3) 0.038(2) Uani 1 1 d . . .
N2 N 0.7841(5) 0.3828(2) 0.0323(3) 0.0361(19) Uani 1 1 d . . .
N3 N 0.9627(5) 0.4012(3) 0.0965(3) 0.0383(19) Uani 1 1 d . . .
N4 N 0.8337(4) 0.4608(2) 0.0910(2) 0.0315(18) Uani 1 1 d . . .
N5 N 0.9283(5) 0.5399(2) 0.3569(3) 0.0372(19) Uani 1 1 d . . .
N6 N 0.8919(5) 0.6710(3) 0.3312(3) 0.0363(19) Uani 1 1 d . . .
N7 N 0.9240(6) 0.6138(2) 0.4231(3) 0.044(2) Uani 1 1 d . . .
N8 N 0.7725(5) 0.6068(2) 0.3587(3) 0.0336(19) Uani 1 1 d . . .
N9 N 0.6352(5) 0.3507(2) 0.3409(3) 0.0384(19) Uani 1 1 d . . .
N10 N 0.3893(5) 0.3784(3) 0.3601(3) 0.043(2) Uani 1 1 d . . .
N11 N 0.4863(5) 0.2946(2) 0.3376(3) 0.0372(19) Uani 1 1 d . . .
N12 N 0.4490(5) 0.3603(3) 0.2720(3) 0.038(2) Uani 1 1 d . . .
O1 O 0.7133(4) 0.47866(18) 0.1585(2) 0.0336(15) Uani 1 1 d . . .
O2 O 0.5340(4) 0.4751(2) 0.1513(2) 0.0366(15) Uani 1 1 d . . .
O3 O 0.7033(4) 0.54645(19) 0.2755(2) 0.0366(15) Uani 1 1 d . . .
O4 O 0.6375(4) 0.5595(2) 0.1774(2) 0.0375(16) Uani 1 1 d . . .
O5 O 0.5481(4) 0.43867(19) 0.2458(2) 0.0377(16) Uani 1 1 d . . .
O6 O 0.5201(4) 0.5288(2) 0.2481(2) 0.0443(18) Uani 1 1 d . . .
C1 C 0.9045(5) 0.4295(3) 0.2009(3) 0.035(2) Uani 1 1 d . . .
H1 H 0.8901 0.4567 0.1850 0.042 Uiso 1 1 calc R . .
C2 C 0.9493(6) 0.4296(4) 0.2482(4) 0.044(3) Uani 1 1 d . . .
H2 H 0.9658 0.4565 0.2643 0.053 Uiso 1 1 calc R . .
C3 C 0.9698(6) 0.3903(4) 0.2720(4) 0.048(3) Uani 1 1 d . . .
H3 H 1.0006 0.3899 0.3044 0.058 Uiso 1 1 calc R . .
C4 C 0.9446(6) 0.3514(3) 0.2477(4) 0.043(3) Uani 1 1 d . . .
H4 H 0.9582 0.3241 0.2636 0.052 Uiso 1 1 calc R . .
C5 C 0.8986(6) 0.3525(3) 0.1994(3) 0.034(2) Uani 1 1 d . . .
C6 C 0.8698(6) 0.3157(3) 0.1678(4) 0.042(3) Uani 1 1 d . . .
C7 C 0.8398(6) 0.3255(3) 0.1182(3) 0.038(2) Uani 1 1 d . . .
C8 C 0.8141(7) 0.2913(3) 0.0871(4) 0.048(3) Uani 1 1 d . . .
H8 H 0.7983 0.2966 0.0534 0.058 Uiso 1 1 calc R . .
C9 C 0.8113(8) 0.2499(3) 0.1045(4) 0.062(3) Uani 1 1 d . . .
C10 C 0.8383(8) 0.2387(4) 0.1511(4) 0.058(3) Uani 1 1 d . . .
H10 H 0.8372 0.2091 0.1614 0.069 Uiso 1 1 calc R . .
C11 C 0.8675(7) 0.2715(4) 0.1828(4) 0.051(3) Uani 1 1 d . . .
C12 C 0.8327(7) 0.3827(3) -0.0023(4) 0.044(3) Uani 1 1 d . . .
H12 H 0.8936 0.3871 0.0066 0.053 Uiso 1 1 calc R . .
C13 C 0.7962(7) 0.3764(3) -0.0507(4) 0.048(3) Uani 1 1 d . . .
H13 H 0.8319 0.3764 -0.0744 0.058 Uiso 1 1 calc R . .
C14 C 0.7089(7) 0.3702(3) -0.0642(4) 0.051(3) Uani 1 1 d . . .
H14 H 0.6829 0.3667 -0.0972 0.061 Uiso 1 1 calc R . .
C15 C 0.6583(7) 0.3692(3) -0.0284(4) 0.051(3) Uani 1 1 d . . .
H15 H 0.5976 0.3643 -0.0371 0.061 Uiso 1 1 calc R . .
C16 C 0.6963(6) 0.3753(3) 0.0192(3) 0.035(2) Uani 1 1 d . . .
C17 C 0.6522(6) 0.3732(3) 0.0617(4) 0.035(2) Uani 1 1 d . . .
C18 C 0.7068(6) 0.3798(3) 0.1063(3) 0.029(2) Uani 1 1 d . . .
C19 C 0.6722(6) 0.3758(3) 0.1479(3) 0.034(2) Uani 1 1 d . . .
H19 H 0.7072 0.3804 0.1789 0.041 Uiso 1 1 calc R . .
C20 C 0.5864(6) 0.3652(3) 0.1431(3) 0.038(2) Uani 1 1 d . . .
C21 C 0.5302(7) 0.3588(3) 0.0996(4) 0.043(3) Uani 1 1 d . . .
H21 H 0.4708 0.3518 0.0979 0.051 Uiso 1 1 calc R . .
C22 C 0.5656(6) 0.3632(3) 0.0587(4) 0.039(2) Uani 1 1 d . . .
C23 C 1.0280(6) 0.3719(3) 0.1021(4) 0.045(3) Uani 1 1 d . . .
H23 H 1.0179 0.3430 0.1120 0.054 Uiso 1 1 calc R . .
C24 C 1.1102(7) 0.3829(4) 0.0938(4) 0.058(3) Uani 1 1 d . . .
H24 H 1.1551 0.3616 0.0980 0.070 Uiso 1 1 calc R . .
C25 C 1.1263(6) 0.4247(3) 0.0795(3) 0.040(2) Uani 1 1 d . . .
H25 H 1.1818 0.4320 0.0730 0.048 Uiso 1 1 calc R . .
C26 C 1.0609(6) 0.4564(3) 0.0743(3) 0.040(2) Uani 1 1 d . . .
C27 C 1.0721(7) 0.5004(3) 0.0611(4) 0.049(3) Uani 1 1 d . . .
H27 H 1.1280 0.5100 0.0573 0.059 Uiso 1 1 calc R . .
C28 C 1.0045(6) 0.5298(3) 0.0538(3) 0.040(2) Uani 1 1 d . . .
H28 H 1.0124 0.5587 0.0430 0.048 Uiso 1 1 calc R . .
C29 C 0.9226(6) 0.5161(3) 0.0627(3) 0.033(2) Uani 1 1 d . . .
C30 C 0.8493(6) 0.5448(3) 0.0552(3) 0.037(2) Uani 1 1 d . . .
H30 H 0.8531 0.5730 0.0416 0.045 Uiso 1 1 calc R . .
C31 C 0.7718(6) 0.5310(3) 0.0680(3) 0.035(2) Uani 1 1 d . . .
H31 H 0.7225 0.5497 0.0630 0.041 Uiso 1 1 calc R . .
C32 C 0.7674(5) 0.4897(3) 0.0882(3) 0.031(2) Uani 1 1 d . . .
C33 C 0.9090(5) 0.4734(3) 0.0778(3) 0.032(2) Uani 1 1 d . . .
C34 C 0.9791(6) 0.4434(3) 0.0829(3) 0.035(2) Uani 1 1 d . . .
C35 C 0.6938(6) 0.4805(3) 0.1128(3) 0.030(2) Uani 1 1 d . . .
C36 C 0.6093(5) 0.4789(3) 0.0854(3) 0.031(2) Uani 1 1 d . . .
H36 H 0.6017 0.4805 0.0512 0.037 Uiso 1 1 calc R . .
C37 C 0.5351(6) 0.4749(3) 0.1066(4) 0.038(2) Uani 1 1 d . . .
C38 C 0.4475(6) 0.4716(4) 0.0739(4) 0.046(3) Uani 1 1 d . . .
C39 C 0.3972(7) 0.5148(4) 0.0678(4) 0.056(3) Uani 1 1 d . . .
C40 C 0.8653(7) 0.5105(3) 0.3602(3) 0.044(3) Uani 1 1 d . . .
H40 H 0.8064 0.5196 0.3552 0.052 Uiso 1 1 calc R . .
C41 C 0.8871(8) 0.4663(3) 0.3710(3) 0.049(3) Uani 1 1 d . . .
H41 H 0.8428 0.4458 0.3739 0.059 Uiso 1 1 calc R . .
C42 C 0.9724(8) 0.4526(3) 0.3773(4) 0.053(3) Uani 1 1 d . . .
H42 H 0.9877 0.4230 0.3849 0.064 Uiso 1 1 calc R . .
C43 C 1.0335(8) 0.4824(3) 0.3723(4) 0.055(3) Uani 1 1 d . . .
H43 H 1.0921 0.4732 0.3756 0.066 Uiso 1 1 calc R . .
C44 C 1.0129(7) 0.5274(3) 0.3622(3) 0.046(3) Uani 1 1 d . . .
C45 C 1.0723(6) 0.5624(3) 0.3576(3) 0.040(2) Uani 1 1 d . . .
C46 C 1.0347(6) 0.6040(3) 0.3483(3) 0.036(2) Uani 1 1 d . . .
C47 C 1.0882(6) 0.6400(3) 0.3451(3) 0.040(2) Uani 1 1 d . . .
H47 H 1.0635 0.6682 0.3380 0.049 Uiso 1 1 calc R . .
C48 C 1.1759(7) 0.6346(3) 0.3523(4) 0.045(3) Uani 1 1 d . . .
C49 C 1.2174(7) 0.5945(4) 0.3615(4) 0.060(3) Uani 1 1 d . . .
H49 H 1.2787 0.5913 0.3664 0.072 Uiso 1 1 calc R . .
C50 C 1.1611(7) 0.5590(4) 0.3630(4) 0.056(3) Uani 1 1 d . . .
C51 C 0.8945(6) 0.7026(3) 0.3641(3) 0.037(2) Uani 1 1 d . . .
H51 H 0.9045 0.6944 0.3971 0.044 Uiso 1 1 calc R . .
C52 C 0.8834(6) 0.7467(3) 0.3527(4) 0.045(3) Uani 1 1 d . . .
H52 H 0.8847 0.7682 0.3771 0.054 Uiso 1 1 calc R . .
C53 C 0.8705(7) 0.7579(3) 0.3045(4) 0.053(3) Uani 1 1 d . . .
H53 H 0.8629 0.7877 0.2952 0.064 Uiso 1 1 calc R . .
C54 C 0.8685(6) 0.7262(3) 0.2704(3) 0.043(3) Uani 1 1 d . . .
H54 H 0.8603 0.7342 0.2373 0.052 Uiso 1 1 calc R . .
C55 C 0.8785(6) 0.6823(3) 0.2834(3) 0.034(2) Uani 1 1 d . . .
C56 C 0.8807(5) 0.6447(3) 0.2515(3) 0.031(2) Uani 1 1 d . . .
C57 C 0.8908(5) 0.6031(3) 0.2744(3) 0.029(2) Uani 1 1 d . . .
C58 C 0.8915(6) 0.5654(3) 0.2467(3) 0.035(2) Uani 1 1 d . . .
H58 H 0.8943 0.5371 0.2609 0.042 Uiso 1 1 calc R . .
C59 C 0.8878(6) 0.5708(3) 0.1972(4) 0.042(3) Uani 1 1 d . . .
C60 C 0.8775(6) 0.6104(3) 0.1741(3) 0.040(2) Uani 1 1 d . . .
H60 H 0.8733 0.6127 0.1402 0.048 Uiso 1 1 calc R . .
C61 C 0.8738(6) 0.6463(3) 0.2024(3) 0.039(2) Uani 1 1 d . . .
C62 C 0.9978(8) 0.6153(3) 0.4544(4) 0.054(3) Uani 1 1 d . . .
H62 H 1.0500 0.6099 0.4430 0.065 Uiso 1 1 calc R . .
C63 C 1.0038(10) 0.6245(4) 0.5034(4) 0.071(4) Uani 1 1 d . . .
H63 H 1.0588 0.6259 0.5244 0.085 Uiso 1 1 calc R . .
C64 C 0.9301(10) 0.6312(4) 0.5203(4) 0.065(4) Uani 1 1 d . . .
H64 H 0.9330 0.6384 0.5533 0.078 Uiso 1 1 calc R . .
C65 C 0.8479(9) 0.6276(3) 0.4886(4) 0.054(3) Uani 1 1 d . . .
C66 C 0.7659(10) 0.6352(4) 0.5023(4) 0.067(4) Uani 1 1 d . . .
H66 H 0.7650 0.6419 0.5350 0.080 Uiso 1 1 calc R . .
C67 C 0.6911(10) 0.6332(4) 0.4711(5) 0.070(4) Uani 1 1 d . . .
H67 H 0.6382 0.6378 0.4819 0.084 Uiso 1 1 calc R . .
C68 C 0.6897(8) 0.6240(3) 0.4207(4) 0.048(3) Uani 1 1 d . . .
C69 C 0.6113(7) 0.6247(3) 0.3859(4) 0.050(3) Uani 1 1 d . . .
H69 H 0.5573 0.6310 0.3948 0.060 Uiso 1 1 calc R . .
C70 C 0.6164(7) 0.6159(3) 0.3394(4) 0.047(3) Uani 1 1 d . . .
H70 H 0.5653 0.6166 0.3152 0.056 Uiso 1 1 calc R . .
C71 C 0.6970(7) 0.6057(3) 0.3266(4) 0.040(2) Uani 1 1 d . . .
C72 C 0.7681(7) 0.6163(3) 0.4060(3) 0.041(3) Uani 1 1 d . . .
C73 C 0.8491(8) 0.6192(3) 0.4394(4) 0.044(3) Uani 1 1 d . . .
C74 C 0.6936(6) 0.5876(3) 0.2764(4) 0.035(2) Uani 1 1 d . . .
C75 C 0.6703(6) 0.6149(3) 0.2373(3) 0.040(2) Uani 1 1 d . . .
H75 H 0.6701 0.6456 0.2424 0.048 Uiso 1 1 calc R . .
C76 C 0.6469(7) 0.5989(3) 0.1905(4) 0.045(3) Uani 1 1 d . . .
C77 C 0.6286(8) 0.6317(3) 0.1484(4) 0.060(3) Uani 1 1 d . . .
C78 C 0.5498(14) 0.6527(8) 0.1405(7) 0.156(11) Uani 1 1 d . . .
C79 C 0.6610(6) 0.3474(3) 0.2980(4) 0.040(2) Uani 1 1 d . . .
H79 H 0.6211 0.3547 0.2694 0.048 Uiso 1 1 calc R . .
C80 C 0.7428(6) 0.3338(3) 0.2943(4) 0.045(3) Uani 1 1 d . . .
H80 H 0.7589 0.3319 0.2636 0.054 Uiso 1 1 calc R . .
C81 C 0.8018(7) 0.3227(3) 0.3355(4) 0.053(3) Uani 1 1 d . . .
H81 H 0.8581 0.3125 0.3334 0.064 Uiso 1 1 calc R . .
C82 C 0.7771(6) 0.3269(4) 0.3801(4) 0.057(3) Uani 1 1 d . . .
H82 H 0.8175 0.3207 0.4089 0.069 Uiso 1 1 calc R . .
C83 C 0.6925(6) 0.3402(3) 0.3824(4) 0.043(3) Uani 1 1 d . . .
C84 C 0.6548(7) 0.3466(3) 0.4257(4) 0.046(3) Uani 1 1 d . . .
C85 C 0.5665(6) 0.3583(3) 0.4175(3) 0.038(2) Uani 1 1 d . . .
C86 C 0.5266(6) 0.3651(3) 0.4572(4) 0.043(3) Uani 1 1 d . . .
H86 H 0.4677 0.3741 0.4528 0.051 Uiso 1 1 calc R . .
C87 C 0.5747(8) 0.3586(4) 0.5029(4) 0.062(3) Uani 1 1 d . . .
C88 C 0.6609(8) 0.3479(4) 0.5122(5) 0.075(4) Uani 1 1 d . . .
H88 H 0.6929 0.3447 0.5442 0.090 Uiso 1 1 calc R . .
C89 C 0.6980(7) 0.3421(4) 0.4726(5) 0.065(3) Uani 1 1 d . . .
C90 C 0.3243(6) 0.3493(4) 0.3561(4) 0.048(3) Uani 1 1 d . . .
H90 H 0.3347 0.3203 0.3466 0.058 Uiso 1 1 calc R . .
C91 C 0.2436(7) 0.3592(4) 0.3650(4) 0.049(3) Uani 1 1 d . . .
H91 H 0.1992 0.3377 0.3622 0.059 Uiso 1 1 calc R . .
C92 C 0.2296(7) 0.4013(4) 0.3782(4) 0.063(4) Uani 1 1 d . . .
H92 H 0.1747 0.4096 0.3847 0.076 Uiso 1 1 calc R . .
C93 C 0.2953(7) 0.4319(4) 0.3820(5) 0.079(4) Uani 1 1 d . . .
H93 H 0.2855 0.4611 0.3912 0.095 Uiso 1 1 calc R . .
C94 C 0.3769(7) 0.4199(3) 0.3723(4) 0.057(3) Uani 1 1 d . . .
C95 C 0.4517(7) 0.4479(3) 0.3745(5) 0.063(4) Uani 1 1 d . . .
C96 C 0.5249(7) 0.4281(3) 0.3599(4) 0.046(3) Uani 1 1 d . . .
C97 C 0.6006(6) 0.4529(3) 0.3629(4) 0.045(3) Uani 1 1 d . . .
H97 H 0.6512 0.4403 0.3548 0.054 Uiso 1 1 calc R . .
C98 C 0.6014(8) 0.4957(4) 0.3778(5) 0.070(4) Uani 1 1 d . . .
C99 C 0.5337(9) 0.5159(4) 0.3926(5) 0.092(5) Uani 1 1 d . . .
H99 H 0.5371 0.5450 0.4048 0.110 Uiso 1 1 calc R . .
C100 C 0.4596(9) 0.4906(4) 0.3885(6) 0.098(6) Uani 1 1 d . . .
C101 C 0.5058(6) 0.2634(4) 0.3700(4) 0.047(3) Uani 1 1 d . . .
H101 H 0.5372 0.2706 0.4012 0.056 Uiso 1 1 calc R . .
C102 C 0.4820(6) 0.2203(3) 0.3598(4) 0.050(3) Uani 1 1 d . . .
H102 H 0.4963 0.1985 0.3840 0.060 Uiso 1 1 calc R . .
C103 C 0.4382(7) 0.2092(3) 0.3153(4) 0.048(3) Uani 1 1 d . . .
H103 H 0.4222 0.1796 0.3083 0.058 Uiso 1 1 calc R . .
C104 C 0.4165(6) 0.2411(3) 0.2797(4) 0.045(3) Uani 1 1 d . . .
C105 C 0.3671(6) 0.2326(3) 0.2328(4) 0.049(3) Uani 1 1 d . . .
H105 H 0.3484 0.2036 0.2242 0.058 Uiso 1 1 calc R . .
C106 C 0.3466(6) 0.2650(3) 0.2007(4) 0.047(3) Uani 1 1 d . . .
H106 H 0.3146 0.2581 0.1695 0.057 Uiso 1 1 calc R . .
C107 C 0.3708(6) 0.3094(4) 0.2112(4) 0.047(3) Uani 1 1 d . . .
C108 C 0.3472(6) 0.3451(4) 0.1799(4) 0.051(3) Uani 1 1 d . . .
H108 H 0.3127 0.3406 0.1488 0.062 Uiso 1 1 calc R . .
C109 C 0.3739(6) 0.3860(3) 0.1943(4) 0.045(3) Uani 1 1 d . . .
H109 H 0.3559 0.4102 0.1738 0.054 Uiso 1 1 calc R . .
C110 C 0.4275(5) 0.3927(3) 0.2390(3) 0.036(2) Uani 1 1 d . . .
C111 C 0.4204(6) 0.3189(3) 0.2571(4) 0.038(2) Uani 1 1 d . . .
C112 C 0.4413(6) 0.2842(3) 0.2919(4) 0.042(3) Uani 1 1 d . . .
C113 C 0.4682(6) 0.4379(3) 0.2473(3) 0.035(2) Uani 1 1 d . . .
C114 C 0.4156(6) 0.4735(3) 0.2535(4) 0.049(3) Uani 1 1 d . . .
H114 H 0.3575 0.4686 0.2572 0.058 Uiso 1 1 calc R . .
C115 C 0.4476(6) 0.5162(3) 0.2544(4) 0.046(3) Uani 1 1 d . A .
C116 C 0.3858(6) 0.5513(4) 0.2657(4) 0.070(4) Uani 1 1 d D . .
F1 F 0.8915(4) 0.2615(2) 0.2302(2) 0.0673(18) Uani 1 1 d . . .
F2 F 0.7786(6) 0.2173(2) 0.0725(3) 0.096(3) Uani 1 1 d . . .
F3 F 0.5113(3) 0.35769(18) 0.0158(2) 0.0498(15) Uani 1 1 d . . .
F4 F 0.5520(3) 0.35864(17) 0.1839(2) 0.0454(14) Uani 1 1 d . . .
F5 F 0.4517(3) 0.45681(19) 0.0292(2) 0.0517(15) Uani 1 1 d . . .
F6 F 0.3950(3) 0.44295(18) 0.0930(2) 0.0529(16) Uani 1 1 d . . .
F7 F 0.4423(4) 0.5435(2) 0.0462(2) 0.0638(18) Uani 1 1 d . . .
F8 F 0.3205(4) 0.5103(2) 0.0383(2) 0.0683(19) Uani 1 1 d . . .
F9 F 0.3847(4) 0.5311(2) 0.1083(2) 0.0625(18) Uani 1 1 d . . .
F10 F 1.2010(4) 0.5192(2) 0.3711(3) 0.098(3) Uani 1 1 d . . .
F11 F 1.2290(4) 0.6698(2) 0.3508(2) 0.0661(19) Uani 1 1 d . . .
F12 F 0.8636(4) 0.68517(18) 0.17846(18) 0.0483(15) Uani 1 1 d . . .
F13 F 0.8937(4) 0.53346(18) 0.17089(19) 0.0536(16) Uani 1 1 d . . .
F14 F 0.6838(5) 0.6711(3) 0.1614(3) 0.109(3) Uani 1 1 d . . .
F15 F 0.6540(6) 0.6165(2) 0.1102(2) 0.095(3) Uani 1 1 d . . .
F16 F 0.5265(5) 0.6738(3) 0.1756(3) 0.117(3) Uani 1 1 d . . .
F17 F 0.5360(5) 0.6787(3) 0.1011(3) 0.117(3) Uani 1 1 d . . .
F18 F 0.4922(7) 0.6158(3) 0.1273(4) 0.149(5) Uani 1 1 d . . .
F19 F 0.7857(4) 0.3321(3) 0.4824(2) 0.093(3) Uani 1 1 d . . .
F20 F 0.5361(4) 0.3663(2) 0.5416(2) 0.078(2) Uani 1 1 d . . .
F21 F 0.3911(5) 0.5113(2) 0.4032(4) 0.143(4) Uani 1 1 d . . .
F22 F 0.6769(4) 0.51915(19) 0.3815(2) 0.0682(19) Uani 1 1 d . . .
F23 F 0.4264(5) 0.5754(3) 0.3047(4) 0.133(4) Uani 1 1 d . A .
F24 F 0.3138(4) 0.5376(2) 0.2782(3) 0.072(2) Uani 1 1 d . A .
C117 C 0.3754(8) 0.5916(4) 0.2343(5) 0.063(7) Uani 0.502(13) 1 d PDU A 1
F25 F 0.4501(7) 0.6131(3) 0.2335(5) 0.056(4) Uani 0.502(13) 1 d PDU A 1
F26 F 0.3202(8) 0.6209(3) 0.2480(5) 0.064(4) Uani 0.502(13) 1 d PDU A 1
F27 F 0.3420(9) 0.5790(4) 0.1881(4) 0.067(5) Uani 0.502(13) 1 d PDU A 1
F25' F 0.2899(9) 0.5470(5) 0.1855(5) 0.102(6) Uani 0.498(13) 1 d PDU A 2
F26' F 0.2823(10) 0.6055(5) 0.2267(6) 0.110(7) Uani 0.498(13) 1 d PDU A 2
F27' F 0.3941(11) 0.5933(6) 0.1942(6) 0.114(8) Uani 0.498(13) 1 d PDU A 2
C118 C 0.3385(9) 0.5732(5) 0.2189(5) 0.093(11) Uani 0.498(13) 1 d PDU A 2

loop_
_atom_site_aniso_label
_atom_site_aniso_U_11
_atom_site_aniso_U_22
_atom_site_aniso_U_33
_atom_site_aniso_U_23
_atom_site_aniso_U_13
_atom_site_aniso_U_12
Ir1 0.0314(2) 0.0297(2) 0.0351(2) -0.00237(16) 0.01064(17) 0.00231(16)
Ir2 0.0413(2) 0.0254(2) 0.0284(2) 0.00076(16) 0.00585(17) 0.00250(16)
Ir3 0.0249(2) 0.0382(2) 0.0459(2) -0.00151(18) 0.01516(17) -0.00316(16)
Gd1 0.0283(2) 0.0304(3) 0.0376(3) -0.0026(2) 0.0132(2) -0.00152(19)
Cl1 0.0349(13) 0.0382(14) 0.0433(14) -0.0010(11) 0.0090(11) 0.0002(10)
Cl2 0.0623(19) 0.0485(18) 0.093(2) 0.0134(16) 0.0314(17) 0.0102(14)
Cl3 0.0453(17) 0.119(3) 0.0467(18) -0.0009(17) -0.0043(14) 0.0248(17)
N1 0.033(4) 0.039(5) 0.046(5) -0.013(4) 0.014(4) -0.009(4)
N2 0.037(5) 0.038(5) 0.034(5) 0.005(4) 0.009(4) -0.002(4)
N3 0.039(5) 0.037(5) 0.039(5) -0.004(4) 0.009(4) 0.002(4)
N4 0.027(4) 0.037(5) 0.031(4) -0.009(4) 0.008(3) 0.002(3)
N5 0.054(5) 0.029(5) 0.027(4) 0.011(3) 0.005(4) 0.010(4)
N6 0.030(4) 0.054(6) 0.024(4) 0.001(4) 0.005(3) -0.006(4)
N7 0.066(6) 0.035(5) 0.028(5) -0.001(4) 0.001(4) 0.013(4)
N8 0.047(5) 0.017(4) 0.043(5) 0.000(3) 0.025(4) -0.002(3)
N9 0.035(5) 0.040(5) 0.043(5) -0.010(4) 0.013(4) -0.004(4)
N10 0.039(5) 0.041(5) 0.050(5) 0.004(4) 0.011(4) -0.001(4)
N11 0.032(5) 0.031(5) 0.049(5) -0.004(4) 0.010(4) -0.001(4)
N12 0.028(4) 0.047(5) 0.042(5) -0.001(4) 0.012(4) -0.007(4)
O1 0.039(4) 0.029(4) 0.035(4) 0.003(3) 0.014(3) 0.004(3)
O2 0.026(3) 0.042(4) 0.040(4) 0.000(3) 0.003(3) 0.000(3)
O3 0.047(4) 0.027(4) 0.039(4) 0.004(3) 0.014(3) -0.003(3)
O4 0.042(4) 0.029(4) 0.044(4) -0.004(3) 0.013(3) 0.003(3)
O5 0.032(4) 0.036(4) 0.046(4) -0.001(3) 0.012(3) -0.004(3)
O6 0.033(4) 0.036(4) 0.074(5) -0.006(3) 0.036(4) -0.004(3)
C1 0.027(5) 0.037(6) 0.043(6) 0.004(5) 0.014(5) -0.001(4)
C2 0.020(5) 0.057(7) 0.053(7) -0.007(6) 0.002(5) 0.009(5)
C3 0.031(6) 0.073(9) 0.038(6) -0.010(6) 0.003(5) -0.009(5)
C4 0.030(6) 0.055(7) 0.044(6) 0.008(5) 0.005(5) 0.010(5)
C5 0.025(5) 0.040(6) 0.039(6) 0.004(5) 0.008(4) 0.000(4)
C6 0.033(6) 0.040(6) 0.058(7) -0.001(5) 0.018(5) 0.002(5)
C7 0.040(6) 0.037(6) 0.039(6) 0.004(5) 0.012(5) -0.003(4)
C8 0.071(8) 0.031(6) 0.044(6) -0.005(5) 0.017(6) 0.007(5)
C9 0.097(10) 0.023(6) 0.067(9) -0.020(6) 0.018(7) 0.000(6)
C10 0.080(9) 0.032(7) 0.060(8) 0.012(6) 0.011(7) 0.013(6)
C11 0.045(7) 0.059(8) 0.051(7) 0.005(6) 0.017(6) 0.001(6)
C12 0.054(7) 0.031(6) 0.052(7) -0.004(5) 0.022(6) -0.002(5)
C13 0.053(7) 0.061(8) 0.029(6) 0.000(5) 0.002(5) -0.001(6)
C14 0.060(8) 0.063(8) 0.025(6) -0.001(5) 0.001(5) 0.002(6)
C15 0.062(8) 0.049(7) 0.035(6) -0.005(5) -0.006(6) 0.000(6)
C16 0.039(6) 0.019(5) 0.044(6) 0.010(4) 0.000(5) 0.001(4)
C17 0.031(5) 0.025(5) 0.049(6) 0.009(4) 0.007(5) 0.006(4)
C18 0.034(5) 0.031(5) 0.024(5) 0.000(4) 0.007(4) 0.003(4)
C19 0.036(6) 0.021(5) 0.041(6) -0.002(4) 0.000(5) 0.000(4)
C20 0.041(6) 0.038(6) 0.037(6) 0.000(5) 0.012(5) -0.006(5)
C21 0.052(7) 0.033(6) 0.046(6) -0.001(5) 0.018(5) -0.004(5)
C22 0.040(6) 0.034(6) 0.042(6) -0.006(5) 0.003(5) -0.007(4)
C23 0.021(5) 0.055(7) 0.058(7) -0.006(5) 0.004(5) 0.017(5)
C24 0.042(7) 0.061(8) 0.073(8) -0.006(6) 0.013(6) 0.013(6)
C25 0.024(5) 0.053(7) 0.046(6) -0.008(5) 0.011(5) 0.001(5)
C26 0.031(5) 0.053(7) 0.039(6) -0.009(5) 0.015(5) -0.008(5)
C27 0.046(7) 0.058(8) 0.046(7) -0.002(5) 0.018(5) -0.006(5)
C28 0.032(5) 0.039(6) 0.052(6) 0.001(5) 0.020(5) -0.004(4)
C29 0.029(5) 0.047(6) 0.024(5) -0.003(4) 0.007(4) -0.009(4)
C30 0.042(6) 0.040(6) 0.032(5) 0.001(4) 0.011(5) -0.014(5)
C31 0.039(6) 0.027(5) 0.039(6) 0.003(4) 0.011(5) 0.000(4)
C32 0.027(5) 0.034(6) 0.031(5) -0.007(4) 0.006(4) 0.010(4)
C33 0.019(5) 0.036(6) 0.043(6) 0.000(4) 0.013(4) -0.009(4)
C34 0.035(5) 0.045(6) 0.022(5) -0.015(4) 0.004(4) -0.001(4)
C35 0.040(6) 0.014(5) 0.038(6) -0.002(4) 0.012(5) 0.005(4)
C36 0.024(5) 0.040(6) 0.030(5) 0.003(4) 0.012(4) -0.001(4)
C37 0.045(6) 0.025(5) 0.040(6) 0.001(4) -0.001(5) 0.012(4)
C38 0.036(6) 0.058(7) 0.043(6) -0.001(5) 0.007(5) 0.008(5)
C39 0.044(7) 0.071(9) 0.048(7) -0.008(6) -0.003(6) 0.009(6)
C40 0.058(7) 0.038(6) 0.035(6) 0.009(5) 0.011(5) 0.007(5)
C41 0.081(9) 0.032(6) 0.035(6) 0.000(5) 0.012(6) -0.009(6)
C42 0.079(9) 0.031(6) 0.042(7) 0.009(5) -0.008(6) 0.008(6)
C43 0.076(8) 0.031(6) 0.058(7) 0.007(5) 0.014(6) 0.015(6)
C44 0.051(7) 0.049(7) 0.032(6) 0.000(5) -0.009(5) 0.007(5)
C45 0.039(6) 0.044(6) 0.034(6) 0.009(5) 0.001(5) 0.008(5)
C46 0.042(6) 0.032(6) 0.031(5) -0.001(4) 0.000(4) 0.003(4)
C47 0.036(6) 0.035(6) 0.048(6) 0.015(5) 0.001(5) 0.013(4)
C48 0.050(7) 0.034(6) 0.047(7) 0.005(5) -0.001(5) 0.002(5)
C49 0.034(6) 0.066(8) 0.075(9) 0.002(7) -0.003(6) 0.012(6)
C50 0.054(7) 0.041(7) 0.063(8) 0.001(6) -0.013(6) 0.019(6)
C51 0.041(6) 0.041(6) 0.027(5) -0.001(5) -0.001(4) 0.007(5)
C52 0.058(7) 0.033(6) 0.045(7) 0.000(5) 0.014(5) 0.010(5)
C53 0.076(8) 0.023(6) 0.060(8) 0.001(5) 0.014(6) -0.001(5)
C54 0.062(7) 0.034(6) 0.030(6) 0.011(5) 0.001(5) 0.012(5)
C55 0.042(6) 0.025(5) 0.037(6) 0.004(4) 0.011(5) 0.011(4)
C56 0.028(5) 0.030(5) 0.033(5) 0.004(4) -0.001(4) -0.007(4)
C57 0.024(5) 0.031(5) 0.031(5) 0.007(4) 0.005(4) -0.005(4)
C58 0.035(5) 0.029(5) 0.043(6) -0.001(5) 0.010(5) -0.005(4)
C59 0.037(6) 0.049(7) 0.037(6) -0.017(5) 0.001(5) 0.004(5)
C60 0.044(6) 0.055(7) 0.021(5) 0.007(5) 0.007(4) -0.002(5)
C61 0.036(6) 0.046(7) 0.036(6) 0.011(5) 0.007(5) 0.002(5)
C62 0.086(9) 0.049(7) 0.025(6) 0.000(5) 0.006(6) 0.006(6)
C63 0.110(12) 0.059(8) 0.038(7) 0.000(6) -0.002(7) 0.007(8)
C64 0.113(12) 0.041(7) 0.040(7) -0.002(6) 0.012(8) 0.003(7)
C65 0.097(10) 0.030(6) 0.042(7) -0.005(5) 0.030(7) 0.002(6)
C66 0.113(12) 0.055(8) 0.041(7) 0.013(6) 0.034(8) 0.019(8)
C67 0.111(12) 0.043(7) 0.072(9) 0.002(7) 0.059(9) 0.000(7)
C68 0.070(8) 0.029(6) 0.059(7) 0.000(5) 0.045(7) -0.009(5)
C69 0.056(7) 0.034(6) 0.070(8) -0.001(5) 0.035(7) 0.007(5)
C70 0.048(7) 0.034(6) 0.064(7) -0.016(5) 0.025(6) -0.004(5)
C71 0.052(7) 0.032(6) 0.038(6) 0.000(5) 0.013(5) -0.003(5)
C72 0.070(7) 0.028(6) 0.032(6) -0.002(4) 0.027(6) -0.024(5)
C73 0.073(8) 0.031(6) 0.033(6) 0.001(4) 0.020(6) 0.003(5)
C74 0.028(5) 0.026(5) 0.055(7) 0.001(5) 0.015(5) -0.004(4)
C75 0.046(6) 0.032(6) 0.041(6) -0.008(5) 0.006(5) -0.001(5)
C76 0.051(7) 0.039(6) 0.046(7) 0.005(5) 0.014(5) 0.003(5)
C77 0.088(9) 0.030(6) 0.064(8) 0.005(6) 0.024(7) 0.011(6)
C78 0.18(2) 0.19(2) 0.114(15) 0.120(16) 0.083(15) 0.16(2)
C79 0.036(6) 0.039(6) 0.046(6) 0.001(5) 0.012(5) -0.005(4)
C80 0.042(6) 0.050(7) 0.048(7) -0.005(5) 0.021(5) -0.006(5)
C81 0.041(7) 0.047(7) 0.076(9) -0.008(6) 0.024(6) 0.004(5)
C82 0.026(6) 0.097(10) 0.048(7) -0.014(6) 0.004(5) -0.003(6)
C83 0.026(5) 0.060(7) 0.044(6) -0.013(5) 0.007(5) -0.012(5)
C84 0.039(6) 0.052(7) 0.046(7) -0.012(5) 0.005(5) -0.003(5)
C85 0.027(5) 0.044(6) 0.042(6) -0.006(5) 0.008(4) -0.004(4)
C86 0.043(6) 0.052(7) 0.044(6) -0.001(5) 0.035(5) 0.003(5)
C87 0.060(8) 0.087(10) 0.045(7) -0.007(6) 0.028(6) 0.003(7)
C88 0.050(8) 0.120(12) 0.059(8) -0.018(8) 0.017(7) -0.007(7)
C89 0.032(6) 0.099(10) 0.064(9) -0.007(7) 0.012(6) 0.004(6)
C90 0.036(6) 0.057(7) 0.054(7) -0.001(6) 0.015(5) -0.010(5)
C91 0.050(7) 0.055(8) 0.047(7) 0.011(5) 0.017(5) -0.005(5)
C92 0.044(7) 0.060(8) 0.098(10) 0.032(7) 0.041(7) 0.013(6)
C93 0.061(8) 0.041(7) 0.156(13) 0.026(8) 0.072(9) 0.019(6)
C94 0.063(8) 0.040(7) 0.080(8) 0.021(6) 0.048(7) 0.002(5)
C95 0.060(7) 0.031(6) 0.118(11) 0.009(6) 0.068(8) 0.002(5)
C96 0.050(7) 0.050(7) 0.042(6) 0.004(5) 0.019(5) 0.010(5)
C97 0.041(6) 0.045(7) 0.054(7) 0.001(5) 0.022(5) -0.007(5)
C98 0.077(9) 0.054(8) 0.092(10) 0.003(7) 0.048(8) -0.033(7)
C99 0.102(11) 0.050(8) 0.147(14) -0.037(8) 0.084(11) -0.023(7)
C100 0.095(10) 0.032(7) 0.201(16) -0.027(9) 0.117(11) -0.003(7)
C101 0.035(6) 0.054(7) 0.054(7) 0.005(6) 0.014(5) 0.004(5)
C102 0.042(6) 0.035(6) 0.076(8) 0.004(6) 0.016(6) 0.000(5)
C103 0.049(7) 0.036(6) 0.062(8) -0.023(6) 0.016(6) -0.001(5)
C104 0.035(6) 0.034(6) 0.065(8) -0.002(6) 0.005(5) -0.004(5)
C105 0.041(6) 0.031(6) 0.074(8) -0.008(6) 0.012(6) 0.001(5)
C106 0.033(6) 0.048(7) 0.058(7) -0.007(6) 0.002(5) -0.013(5)
C107 0.025(5) 0.052(7) 0.064(8) -0.011(6) 0.004(5) -0.013(5)
C108 0.019(5) 0.070(8) 0.060(8) -0.008(6) -0.005(5) 0.006(5)
C109 0.047(6) 0.045(7) 0.045(7) -0.008(5) 0.013(5) 0.000(5)
C110 0.020(5) 0.052(7) 0.037(6) 0.011(5) 0.010(4) -0.004(4)
C111 0.025(5) 0.034(6) 0.058(7) 0.001(5) 0.016(5) -0.001(4)
C112 0.027(5) 0.055(7) 0.047(7) -0.002(5) 0.017(5) -0.006(5)
C113 0.022(5) 0.038(6) 0.047(6) 0.004(5) 0.011(4) 0.003(4)
C114 0.035(6) 0.047(7) 0.065(7) 0.000(6) 0.014(5) 0.000(5)
C115 0.042(6) 0.034(6) 0.070(8) 0.005(5) 0.029(6) 0.016(5)
C116 0.040(7) 0.074(10) 0.105(11) 0.005(8) 0.035(7) 0.013(6)
F1 0.074(5) 0.061(4) 0.064(5) 0.015(3) 0.005(4) 0.000(3)
F2 0.167(8) 0.038(4) 0.078(5) -0.012(4) 0.011(5) -0.002(4)
F3 0.037(3) 0.058(4) 0.050(4) -0.006(3) -0.001(3) -0.003(3)
F4 0.043(3) 0.044(3) 0.056(4) -0.001(3) 0.025(3) 0.000(3)
F5 0.042(3) 0.063(4) 0.047(4) -0.014(3) -0.001(3) 0.003(3)
F6 0.035(3) 0.059(4) 0.062(4) 0.003(3) 0.002(3) -0.019(3)
F7 0.047(4) 0.055(4) 0.089(5) 0.019(4) 0.012(4) 0.012(3)
F8 0.044(4) 0.098(5) 0.056(4) -0.011(4) -0.009(3) 0.015(3)
F9 0.051(4) 0.079(5) 0.057(4) -0.014(3) 0.007(3) 0.022(3)
F10 0.060(5) 0.050(4) 0.172(8) 0.015(5) -0.014(5) 0.030(4)
F11 0.037(4) 0.057(4) 0.102(5) 0.019(4) 0.005(3) -0.001(3)
F12 0.059(4) 0.049(4) 0.037(3) 0.014(3) 0.010(3) -0.011(3)
F13 0.083(5) 0.043(4) 0.038(3) -0.010(3) 0.019(3) -0.001(3)
F14 0.086(6) 0.131(7) 0.099(6) 0.059(5) -0.010(5) -0.036(5)
F15 0.158(8) 0.082(6) 0.056(5) 0.022(4) 0.051(5) 0.041(5)
F16 0.096(6) 0.141(8) 0.130(8) 0.053(6) 0.064(6) 0.061(6)
F17 0.103(7) 0.145(8) 0.092(6) 0.068(6) -0.008(5) 0.032(6)
F18 0.132(9) 0.111(8) 0.165(10) 0.080(7) -0.072(7) -0.047(7)
F19 0.044(4) 0.174(8) 0.058(5) -0.031(5) 0.003(3) 0.006(5)
F20 0.058(4) 0.128(6) 0.057(4) -0.006(4) 0.030(4) 0.011(4)
F21 0.120(7) 0.037(4) 0.319(13) -0.024(6) 0.159(8) 0.000(4)
F22 0.080(5) 0.055(4) 0.083(5) -0.018(3) 0.048(4) -0.035(3)
F23 0.062(5) 0.081(6) 0.269(12) -0.089(7) 0.061(7) -0.003(4)
F24 0.042(4) 0.060(4) 0.126(6) -0.010(4) 0.044(4) 0.004(3)
C117 0.054(10) 0.060(10) 0.075(11) 0.006(9) 0.009(8) 0.006(8)
F25 0.045(7) 0.050(7) 0.077(8) 0.018(6) 0.019(6) 0.006(5)
F26 0.055(7) 0.049(7) 0.089(8) -0.003(6) 0.014(6) 0.014(6)
F27 0.064(8) 0.067(8) 0.061(8) -0.001(6) -0.013(6) 0.029(7)
F25' 0.101(9) 0.103(10) 0.103(9) 0.004(7) 0.020(7) 0.025(8)
F26' 0.113(10) 0.093(10) 0.123(11) 0.006(8) 0.022(8) 0.030(8)
F27' 0.112(11) 0.112(11) 0.122(11) 0.016(8) 0.031(9) 0.028(8)
C118 0.095(14) 0.082(14) 0.104(14) 0.004(9) 0.025(10) 0.012(9)

loop_
_atom_type_symbol
_atom_type_description
_atom_type_scat_dispersion_real
_atom_type_scat_dispersion_imag
_atom_type_scat_source
C C 0.0033 0.0016 'International Tables Vol C Tables 4.2.6.8 and 6.1.1.4'
H H 0.0000 0.0000 'International Tables Vol C Tables 4.2.6.8 and 6.1.1.4'
N N 0.0061 0.0033 'International Tables Vol C Tables 4.2.6.8 and 6.1.1.4'
O O 0.0106 0.0060 'International Tables Vol C Tables 4.2.6.8 and 6.1.1.4'
F F 0.0171 0.0103 'International Tables Vol C Tables 4.2.6.8 and 6.1.1.4'
Cl Cl 0.1484 0.1585 'International Tables Vol C Tables 4.2.6.8 and 6.1.1.4'
Ir Ir -1.4442 7.9887 'International Tables Vol C Tables 4.2.6.8 and 6.1.1.4'
Gd Gd -0.1653 3.9035 'International Tables Vol C Tables 4.2.6.8 and 6.1.1.4'

loop_
_geom_angle_atom_site_label_1
_geom_angle_atom_site_label_2
_geom_angle_atom_site_label_3
_geom_angle
_geom_angle_site_symmetry_1
_geom_angle_site_symmetry_3
_geom_angle_publ_flag
C18 Ir1 C7 81.9(4) . . ?
C18 Ir1 N1 98.9(3) . . ?
C7 Ir1 N1 80.2(4) . . ?
C18 Ir1 N2 80.1(3) . . ?
C7 Ir1 N2 94.7(3) . . ?
N1 Ir1 N2 174.9(3) . . ?
C18 Ir1 N3 175.5(3) . . ?
C7 Ir1 N3 99.0(3) . . ?
N1 Ir1 N3 85.6(3) . . ?
N2 Ir1 N3 95.4(3) . . ?
C18 Ir1 N4 101.5(3) . . ?
C7 Ir1 N4 176.4(3) . . ?
N1 Ir1 N4 98.0(3) . . ?
N2 Ir1 N4 87.1(3) . . ?
N3 Ir1 N4 77.6(3) . . ?
C46 Ir2 C57 86.8(3) . . ?
C46 Ir2 N5 80.3(3) . . ?
C57 Ir2 N5 95.0(3) . . ?
C46 Ir2 N6 95.6(3) . . ?
C57 Ir2 N6 80.3(3) . . ?
N5 Ir2 N6 174.0(3) . . ?
C46 Ir2 N7 92.7(4) . . ?
C57 Ir2 N7 175.5(3) . . ?
N5 Ir2 N7 89.3(3) . . ?
N6 Ir2 N7 95.3(3) . . ?
C46 Ir2 N8 170.3(3) . . ?
C57 Ir2 N8 102.8(3) . . ?
N5 Ir2 N8 97.8(3) . . ?
N6 Ir2 N8 87.0(3) . . ?
N7 Ir2 N8 77.7(3) . . ?
C85 Ir3 C96 84.0(4) . . ?
C85 Ir3 N9 80.3(3) . . ?
C96 Ir3 N9 97.3(4) . . ?
C85 Ir3 N10 95.4(3) . . ?
C96 Ir3 N10 80.1(4) . . ?
N9 Ir3 N10 175.2(3) . . ?
C85 Ir3 N11 95.0(3) . . ?
C96 Ir3 N11 175.2(3) . . ?
N9 Ir3 N11 87.1(3) . . ?
N10 Ir3 N11 95.3(3) . . ?
C85 Ir3 N12 172.9(3) . . ?
C96 Ir3 N12 103.0(4) . . ?
N9 Ir3 N12 98.8(3) . . ?
N10 Ir3 N12 85.7(3) . . ?
N11 Ir3 N12 77.9(3) . . ?
O2 Gd1 O5 75.0(2) . . ?
O2 Gd1 O3 149.2(2) . . ?
O5 Gd1 O3 120.5(2) . . ?
O2 Gd1 O1 72.5(2) . . ?
O5 Gd1 O1 120.4(2) . . ?
O3 Gd1 O1 112.8(2) . . ?
O2 Gd1 O6 86.3(2) . . ?
O5 Gd1 O6 72.4(2) . . ?
O3 Gd1 O6 75.2(2) . . ?
O1 Gd1 O6 149.6(2) . . ?
O2 Gd1 O4 80.8(2) . . ?
O5 Gd1 O4 145.4(2) . . ?
O3 Gd1 O4 72.4(2) . . ?
O1 Gd1 O4 73.57(19) . . ?
O6 Gd1 O4 81.8(2) . . ?
O2 Gd1 Cl1 127.22(15) . . ?
O5 Gd1 Cl1 79.25(16) . . ?
O3 Gd1 Cl1 83.34(16) . . ?
O1 Gd1 Cl1 82.64(15) . . ?
O6 Gd1 Cl1 127.77(17) . . ?
O4 Gd1 Cl1 135.38(16) . . ?
C5 N1 C1 119.5(8) . . ?
C5 N1 Ir1 117.5(6) . . ?
C1 N1 Ir1 122.5(7) . . ?
C12 N2 C16 118.7(8) . . ?
C12 N2 Ir1 124.5(7) . . ?
C16 N2 Ir1 116.7(6) . . ?
C23 N3 C34 118.3(8) . . ?
C23 N3 Ir1 127.4(7) . . ?
C34 N3 Ir1 114.4(6) . . ?
C32 N4 C33 119.8(8) . . ?
C32 N4 Ir1 128.3(6) . . ?
C33 N4 Ir1 111.2(6) . . ?
C40 N5 C44 120.9(8) . . ?
C40 N5 Ir2 123.8(7) . . ?
C44 N5 Ir2 115.2(7) . . ?
C51 N6 C55 118.8(8) . . ?
C51 N6 Ir2 124.5(6) . . ?
C55 N6 Ir2 116.6(6) . . ?
C62 N7 C73 118.6(9) . . ?
C62 N7 Ir2 127.5(7) . . ?
C73 N7 Ir2 113.8(7) . . ?
C71 N8 C72 117.0(8) . . ?
C71 N8 Ir2 130.1(6) . . ?
C72 N8 Ir2 112.2(7) . . ?
C79 N9 C83 119.2(8) . . ?
C79 N9 Ir3 123.7(7) . . ?
C83 N9 Ir3 116.6(6) . . ?
C94 N10 C90 120.2(9) . . ?
C94 N10 Ir3 116.1(6) . . ?
C90 N10 Ir3 123.6(7) . . ?
C101 N11 C112 119.3(9) . . ?
C101 N11 Ir3 127.3(7) . . ?
C112 N11 Ir3 113.3(6) . . ?
C110 N12 C111 115.8(8) . . ?
C110 N12 Ir3 130.4(7) . . ?
C111 N12 Ir3 113.5(6) . . ?
C35 O1 Gd1 133.7(5) . . ?
C37 O2 Gd1 134.3(6) . . ?
C74 O3 Gd1 131.4(6) . . ?
C76 O4 Gd1 132.7(6) . . ?
C113 O5 Gd1 131.8(6) . . ?
C115 O6 Gd1 133.0(6) . . ?
N1 C1 C2 122.0(9) . . ?
N1 C1 H1 119.0 . . ?
C2 C1 H1 119.0 . . ?
C3 C2 C1 119.5(10) . . ?
C3 C2 H2 120.2 . . ?
C1 C2 H2 120.2 . . ?
C2 C3 C4 119.1(10) . . ?
C2 C3 H3 120.5 . . ?
C4 C3 H3 120.5 . . ?
C3 C4 C5 119.9(10) . . ?
C3 C4 H4 120.1 . . ?
C5 C4 H4 120.1 . . ?
N1 C5 C4 120.0(9) . . ?
N1 C5 C6 111.9(9) . . ?
C4 C5 C6 128.0(9) . . ?
C11 C6 C7 118.1(9) . . ?
C11 C6 C5 125.2(10) . . ?
C7 C6 C5 116.6(9) . . ?
C8 C7 C6 118.1(9) . . ?
C8 C7 Ir1 128.6(8) . . ?
C6 C7 Ir1 113.1(7) . . ?
C9 C8 C7 120.1(10) . . ?
C9 C8 H8 119.9 . . ?
C7 C8 H8 119.9 . . ?
C10 C9 C8 124.3(10) . . ?
C10 C9 F2 117.7(10) . . ?
C8 C9 F2 118.0(11) . . ?
C9 C10 C11 117.2(10) . . ?
C9 C10 H10 121.4 . . ?
C11 C10 H10 121.4 . . ?
F1 C11 C10 118.5(10) . . ?
F1 C11 C6 119.4(10) . . ?
C10 C11 C6 122.0(11) . . ?
N2 C12 C13 121.9(10) . . ?
N2 C12 H12 119.1 . . ?
C13 C12 H12 119.1 . . ?
C14 C13 C12 119.7(10) . . ?
C14 C13 H13 120.1 . . ?
C12 C13 H13 120.1 . . ?
C13 C14 C15 118.8(10) . . ?
C13 C14 H14 120.6 . . ?
C15 C14 H14 120.6 . . ?
C16 C15 C14 120.2(10) . . ?
C16 C15 H15 119.9 . . ?
C14 C15 H15 119.9 . . ?
N2 C16 C15 120.6(9) . . ?
N2 C16 C17 112.7(8) . . ?
C15 C16 C17 126.7(9) . . ?
C22 C17 C18 120.9(9) . . ?
C22 C17 C16 124.3(9) . . ?
C18 C17 C16 114.7(8) . . ?
C19 C18 C17 118.6(8) . . ?
C19 C18 Ir1 125.5(7) . . ?
C17 C18 Ir1 115.8(6) . . ?
C20 C19 C18 118.2(9) . . ?
C20 C19 H19 120.9 . . ?
C18 C19 H19 120.9 . . ?
C19 C20 F4 119.2(9) . . ?
C19 C20 C21 124.9(9) . . ?
F4 C20 C21 115.9(8) . . ?
C22 C21 C20 116.0(9) . . ?
C22 C21 H21 122.0 . . ?
C20 C21 H21 122.0 . . ?
F3 C22 C17 121.8(9) . . ?
F3 C22 C21 116.8(9) . . ?
C17 C22 C21 121.4(9) . . ?
N3 C23 C24 121.8(10) . . ?
N3 C23 H23 119.1 . . ?
C24 C23 H23 119.1 . . ?
C25 C24 C23 120.0(10) . . ?
C25 C24 H24 120.0 . . ?
C23 C24 H24 120.0 . . ?
C24 C25 C26 120.1(9) . . ?
C24 C25 H25 120.0 . . ?
C26 C25 H25 120.0 . . ?
C25 C26 C34 117.4(9) . . ?
C25 C26 C27 124.0(9) . . ?
C34 C26 C27 118.5(9) . . ?
C28 C27 C26 121.8(9) . . ?
C28 C27 H27 119.1 . . ?
C26 C27 H27 119.1 . . ?
C27 C28 C29 118.7(9) . . ?
C27 C28 H28 120.7 . . ?
C29 C28 H28 120.7 . . ?
C33 C29 C28 121.7(9) . . ?
C33 C29 C30 116.7(8) . . ?
C28 C29 C30 121.5(9) . . ?
C31 C30 C29 119.5(8) . . ?
C31 C30 H30 120.2 . . ?
C29 C30 H30 120.2 . . ?
C32 C31 C30 119.4(9) . . ?
C32 C31 H31 120.3 . . ?
C30 C31 H31 120.3 . . ?
N4 C32 C31 121.1(8) . . ?
N4 C32 C35 120.6(8) . . ?
C31 C32 C35 117.8(7) . . ?
N4 C33 C29 122.6(8) . . ?
N4 C33 C34 119.1(8) . . ?
C29 C33 C34 118.1(8) . . ?
N3 C34 C26 122.4(9) . . ?
N3 C34 C33 116.6(8) . . ?
C26 C34 C33 121.0(9) . . ?
O1 C35 C36 125.3(8) . . ?
O1 C35 C32 115.1(8) . . ?
C36 C35 C32 119.2(8) . . ?
C35 C36 C37 122.6(8) . . ?
C35 C36 H36 118.7 . . ?
C37 C36 H36 118.7 . . ?
O2 C37 C36 126.3(9) . . ?
O2 C37 C38 115.3(9) . . ?
C36 C37 C38 118.4(9) . . ?
F5 C38 F6 107.0(8) . . ?
F5 C38 C37 113.1(8) . . ?
F6 C38 C37 110.4(8) . . ?
F5 C38 C39 107.3(8) . . ?
F6 C38 C39 104.9(8) . . ?
C37 C38 C39 113.7(9) . . ?
F9 C39 F8 108.6(9) . . ?
F9 C39 F7 109.3(10) . . ?
F8 C39 F7 106.0(9) . . ?
F9 C39 C38 113.2(9) . . ?
F8 C39 C38 111.5(9) . . ?
F7 C39 C38 108.0(9) . . ?
N5 C40 C41 120.1(10) . . ?
N5 C40 H40 120.0 . . ?
C41 C40 H40 120.0 . . ?
C42 C41 C40 120.3(10) . . ?
C42 C41 H41 119.8 . . ?
C40 C41 H41 119.8 . . ?
C43 C42 C41 118.2(10) . . ?
C43 C42 H42 120.9 . . ?
C41 C42 H42 120.9 . . ?
C42 C43 C44 122.2(11) . . ?
C42 C43 H43 118.9 . . ?
C44 C43 H43 118.9 . . ?
N5 C44 C43 118.2(10) . . ?
N5 C44 C45 114.5(9) . . ?
C43 C44 C45 127.3(10) . . ?
C50 C45 C46 117.9(9) . . ?
C50 C45 C44 126.3(10) . . ?
C46 C45 C44 115.7(9) . . ?
C47 C46 C45 119.3(9) . . ?
C47 C46 Ir2 126.3(7) . . ?
C45 C46 Ir2 114.2(7) . . ?
C48 C47 C46 119.7(9) . . ?
C48 C47 H47 120.1 . . ?
C46 C47 H47 120.1 . . ?
C47 C48 F11 120.2(9) . . ?
C47 C48 C49 124.1(10) . . ?
F11 C48 C49 115.7(10) . . ?
C48 C49 C50 114.3(10) . . ?
C48 C49 H49 122.9 . . ?
C50 C49 H49 122.9 . . ?
F10 C50 C45 120.5(10) . . ?
F10 C50 C49 114.9(10) . . ?
C45 C50 C49 124.6(10) . . ?
N6 C51 C52 123.7(9) . . ?
N6 C51 H51 118.1 . . ?
C52 C51 H51 118.1 . . ?
C53 C52 C51 117.2(9) . . ?
C53 C52 H52 121.4 . . ?
C51 C52 H52 121.4 . . ?
C54 C53 C52 120.1(9) . . ?
C54 C53 H53 120.0 . . ?
C52 C53 H53 120.0 . . ?
C53 C54 C55 120.7(9) . . ?
C53 C54 H54 119.6 . . ?
C55 C54 H54 119.6 . . ?
N6 C55 C54 119.5(8) . . ?
N6 C55 C56 113.0(8) . . ?
C54 C55 C56 127.4(9) . . ?
C61 C56 C57 118.1(9) . . ?
C61 C56 C55 126.0(9) . . ?
C57 C56 C55 115.8(8) . . ?
C58 C57 C56 119.7(8) . . ?
C58 C57 Ir2 126.2(7) . . ?
C56 C57 Ir2 114.1(6) . . ?
C57 C58 C59 117.4(9) . . ?
C57 C58 H58 121.3 . . ?
C59 C58 H58 121.3 . . ?
C60 C59 F13 119.2(9) . . ?
C60 C59 C58 124.1(9) . . ?
F13 C59 C58 116.7(9) . . ?
C61 C60 C59 116.4(9) . . ?
C61 C60 H60 121.8 . . ?
C59 C60 H60 121.8 . . ?
F12 C61 C60 115.2(8) . . ?
F12 C61 C56 120.8(9) . . ?
C60 C61 C56 124.0(9) . . ?
N7 C62 C63 123.7(12) . . ?
N7 C62 H62 118.1 . . ?
C63 C62 H62 118.1 . . ?
C64 C63 C62 118.8(13) . . ?
C64 C63 H63 120.6 . . ?
C62 C63 H63 120.6 . . ?
C63 C64 C65 119.9(11) . . ?
C63 C64 H64 120.0 . . ?
C65 C64 H64 120.0 . . ?
C73 C65 C64 116.7(11) . . ?
C73 C65 C66 118.3(12) . . ?
C64 C65 C66 124.8(11) . . ?
C67 C66 C65 122.7(12) . . ?
C67 C66 H66 118.6 . . ?
C65 C66 H66 118.6 . . ?
C66 C67 C68 120.5(12) . . ?
C66 C67 H67 119.8 . . ?
C68 C67 H67 119.8 . . ?
C72 C68 C69 119.6(10) . . ?
C72 C68 C67 118.6(12) . . ?
C69 C68 C67 121.8(10) . . ?
C70 C69 C68 117.6(9) . . ?
C70 C69 H69 121.2 . . ?
C68 C69 H69 121.2 . . ?
C69 C70 C71 120.8(11) . . ?
C69 C70 H70 119.6 . . ?
C71 C70 H70 119.6 . . ?
N8 C71 C70 122.5(9) . . ?
N8 C71 C74 120.4(8) . . ?
C70 C71 C74 116.6(9) . . ?
N8 C72 C68 122.4(10) . . ?
N8 C72 C73 116.6(9) . . ?
C68 C72 C73 121.0(9) . . ?
N7 C73 C65 122.0(11) . . ?
N7 C73 C72 119.2(9) . . ?
C65 C73 C72 118.8(10) . . ?
O3 C74 C75 126.7(9) . . ?
O3 C74 C71 113.7(8) . . ?
C75 C74 C71 119.0(8) . . ?
C74 C75 C76 122.2(9) . . ?
C74 C75 H75 118.9 . . ?
C76 C75 H75 118.9 . . ?
O4 C76 C75 127.5(9) . . ?
O4 C76 C77 113.6(9) . . ?
C75 C76 C77 118.9(9) . . ?
F15 C77 C78 116.1(13) . . ?
F15 C77 F14 103.6(10) . . ?
C78 C77 F14 97.2(15) . . ?
F15 C77 C76 111.6(9) . . ?
C78 C77 C76 117.3(11) . . ?
F14 C77 C76 108.8(9) . . ?
F16 C78 F17 108.4(14) . . ?
F16 C78 C77 119.2(18) . . ?
F17 C78 C77 113.9(14) . . ?
F16 C78 F18 109.4(17) . . ?
F17 C78 F18 104.6(18) . . ?
C77 C78 F18 100.1(16) . . ?
N9 C79 C80 122.3(10) . . ?
N9 C79 H79 118.9 . . ?
C80 C79 H79 118.9 . . ?
C79 C80 C81 119.8(10) . . ?
C79 C80 H80 120.1 . . ?
C81 C80 H80 120.1 . . ?
C80 C81 C82 118.7(10) . . ?
C80 C81 H81 120.6 . . ?
C82 C81 H81 120.6 . . ?
C81 C82 C83 119.9(10) . . ?
C81 C82 H82 120.1 . . ?
C83 C82 H82 120.1 . . ?
N9 C83 C82 120.1(9) . . ?
N9 C83 C84 112.2(8) . . ?
C82 C83 C84 127.7(10) . . ?
C89 C84 C85 118.2(10) . . ?
C89 C84 C83 125.9(10) . . ?
C85 C84 C83 116.0(9) . . ?
C86 C85 C84 118.9(9) . . ?
C86 C85 Ir3 126.8(7) . . ?
C84 C85 Ir3 114.3(7) . . ?
C87 C86 C85 118.7(9) . . ?
C87 C86 H86 120.7 . . ?
C85 C86 H86 120.7 . . ?
F20 C87 C88 117.4(11) . . ?
F20 C87 C86 118.4(10) . . ?
C88 C87 C86 124.0(10) . . ?
C87 C88 C89 115.7(12) . . ?
C87 C88 H88 122.2 . . ?
C89 C88 H88 122.2 . . ?
C88 C89 C84 124.5(11) . . ?
C88 C89 F19 115.2(11) . . ?
C84 C89 F19 120.3(10) . . ?
N10 C90 C91 123.6(10) . . ?
N10 C90 H90 118.2 . . ?
C91 C90 H90 118.2 . . ?
C92 C91 C90 117.3(10) . . ?
C92 C91 H91 121.4 . . ?
C90 C91 H91 121.4 . . ?
C91 C92 C93 120.1(10) . . ?
C91 C92 H92 120.0 . . ?
C93 C92 H92 120.0 . . ?
C92 C93 C94 120.1(11) . . ?
C92 C93 H93 119.9 . . ?
C94 C93 H93 119.9 . . ?
N10 C94 C93 118.7(10) . . ?
N10 C94 C95 114.6(9) . . ?
C93 C94 C95 126.7(10) . . ?
C100 C95 C96 117.2(9) . . ?
C100 C95 C94 127.5(9) . . ?
C96 C95 C94 115.3(10) . . ?
C97 C96 C95 118.2(10) . . ?
C97 C96 Ir3 127.5(8) . . ?
C95 C96 Ir3 113.4(7) . . ?
C98 C97 C96 119.5(10) . . ?
C98 C97 H97 120.3 . . ?
C96 C97 H97 120.3 . . ?
C99 C98 C97 124.4(10) . . ?
C99 C98 F22 116.9(11) . . ?
C97 C98 F22 118.5(11) . . ?
C98 C99 C100 114.4(11) . . ?
C98 C99 H99 122.8 . . ?
C100 C99 H99 122.8 . . ?
C95 C100 F21 119.7(10) . . ?
C95 C100 C99 126.0(10) . . ?
F21 C100 C99 114.2(10) . . ?
N11 C101 C102 121.8(10) . . ?
N11 C101 H101 119.1 . . ?
C102 C101 H101 119.1 . . ?
C103 C102 C101 120.0(11) . . ?
C103 C102 H102 120.0 . . ?
C101 C102 H102 120.0 . . ?
C102 C103 C104 120.3(10) . . ?
C102 C103 H103 119.9 . . ?
C104 C103 H103 119.9 . . ?
C103 C104 C112 117.5(10) . . ?
C103 C104 C105 123.9(10) . . ?
C112 C104 C105 118.5(10) . . ?
C106 C105 C104 120.9(10) . . ?
C106 C105 H105 119.6 . . ?
C104 C105 H105 119.6 . . ?
C105 C106 C107 122.8(10) . . ?
C105 C106 H106 118.6 . . ?
C107 C106 H106 118.6 . . ?
C111 C107 C108 116.7(9) . . ?
C111 C107 C106 117.9(10) . . ?
C108 C107 C106 125.4(10) . . ?
C109 C108 C107 119.7(10) . . ?
C109 C108 H108 120.1 . . ?
C107 C108 H108 120.1 . . ?
C108 C109 C110 120.5(10) . . ?
C108 C109 H109 119.7 . . ?
C110 C109 H109 119.7 . . ?
N12 C110 C109 122.9(9) . . ?
N12 C110 C113 121.0(8) . . ?
C109 C110 C113 115.9(8) . . ?
N12 C111 C107 124.1(9) . . ?
N12 C111 C112 116.6(9) . . ?
C107 C111 C112 119.3(9) . . ?
N11 C112 C104 121.0(9) . . ?
N11 C112 C111 118.4(9) . . ?
C104 C112 C111 120.5(10) . . ?
O5 C113 C114 127.2(9) . . ?
O5 C113 C110 113.8(8) . . ?
C114 C113 C110 119.0(8) . . ?
C113 C114 C115 120.7(9) . . ?
C113 C114 H114 119.7 . . ?
C115 C114 H114 119.7 . . ?
O6 C115 C114 128.4(9) . . ?
O6 C115 C116 116.7(9) . . ?
C114 C115 C116 114.9(9) . . ?
F24 C116 F23 104.2(9) . . ?
F24 C116 C117 114.6(8) . . ?
F23 C116 C117 90.9(9) . . ?
F24 C116 C115 116.7(9) . . ?
F23 C116 C115 109.1(9) . . ?
C117 C116 C115 117.0(9) . . ?
F24 C116 C118 94.0(9) . . ?
F23 C116 C118 121.9(10) . . ?
C117 C116 C118 32.9(7) . . ?
C115 C116 C118 110.4(9) . . ?
F25 C117 F26 106.7(10) . . ?
F25 C117 F27 107.3(10) . . ?
F26 C117 F27 108.1(10) . . ?
F25 C117 C116 114.2(9) . . ?
F26 C117 C116 112.0(10) . . ?
F27 C117 C116 108.2(9) . . ?
F25' C118 F27' 103.8(11) . . ?
F25' C118 F26' 104.1(11) . . ?
F27' C118 F26' 104.5(11) . . ?
F25' C118 C116 117.2(11) . . ?
F27' C118 C116 112.6(11) . . ?
F26' C118 C116 113.3(10) . . ?

loop_
_geom_bond_atom_site_label_1
_geom_bond_atom_site_label_2
_geom_bond_distance
_geom_bond_site_symmetry_2
_geom_bond_publ_flag
Ir1 C18 2.010(9) . ?
Ir1 C7 2.010(9) . ?
Ir1 N1 2.031(8) . ?
Ir1 N2 2.045(8) . ?
Ir1 N3 2.124(8) . ?
Ir1 N4 2.192(7) . ?
Ir2 C46 2.009(9) . ?
Ir2 C57 2.015(9) . ?
Ir2 N5 2.046(7) . ?
Ir2 N6 2.049(8) . ?
Ir2 N7 2.133(8) . ?
Ir2 N8 2.189(7) . ?
Ir3 C85 2.003(9) . ?
Ir3 C96 2.009(10) . ?
Ir3 N9 2.037(7) . ?
Ir3 N10 2.054(8) . ?
Ir3 N11 2.147(7) . ?
Ir3 N12 2.174(8) . ?
Gd1 O2 2.348(6) . ?
Gd1 O5 2.352(6) . ?
Gd1 O3 2.353(6) . ?
Gd1 O1 2.363(6) . ?
Gd1 O6 2.374(6) . ?
Gd1 O4 2.374(6) . ?
Gd1 Cl1 2.597(2) . ?
N1 C5 1.361(11) . ?
N1 C1 1.365(11) . ?
N2 C12 1.352(11) . ?
N2 C16 1.376(11) . ?
N3 C23 1.348(11) . ?
N3 C34 1.382(11) . ?
N4 C32 1.353(10) . ?
N4 C33 1.361(10) . ?
N5 C40 1.353(12) . ?
N5 C44 1.363(12) . ?
N6 C51 1.333(11) . ?
N6 C55 1.370(11) . ?
N7 C62 1.317(13) . ?
N7 C73 1.352(12) . ?
N8 C71 1.349(12) . ?
N8 C72 1.382(11) . ?
N9 C79 1.354(11) . ?
N9 C83 1.371(12) . ?
N10 C94 1.336(12) . ?
N10 C90 1.343(11) . ?
N11 C101 1.317(12) . ?
N11 C112 1.384(12) . ?
N12 C110 1.357(11) . ?
N12 C111 1.380(11) . ?
O1 C35 1.269(10) . ?
O2 C37 1.265(10) . ?
O3 C74 1.265(10) . ?
O4 C76 1.260(11) . ?
O5 C113 1.263(10) . ?
O6 C115 1.245(11) . ?
C1 C2 1.386(12) . ?
C1 H1 0.9500 . ?
C2 C3 1.384(13) . ?
C2 H2 0.9500 . ?
C3 C4 1.391(13) . ?
C3 H3 0.9500 . ?
C4 C5 1.417(12) . ?
C4 H4 0.9500 . ?
C5 C6 1.451(13) . ?
C6 C11 1.416(14) . ?
C6 C7 1.424(13) . ?
C7 C8 1.374(13) . ?
C8 C9 1.360(14) . ?
C8 H8 0.9500 . ?
C9 C10 1.348(15) . ?
C9 F2 1.377(12) . ?
C10 C11 1.364(14) . ?
C10 H10 0.9500 . ?
C11 F1 1.354(11) . ?
C12 C13 1.391(13) . ?
C12 H12 0.9500 . ?
C13 C14 1.363(14) . ?
C13 H13 0.9500 . ?
C14 C15 1.399(14) . ?
C14 H14 0.9500 . ?
C15 C16 1.377(13) . ?
C15 H15 0.9500 . ?
C16 C17 1.495(13) . ?
C17 C22 1.380(12) . ?
C17 C18 1.397(12) . ?
C18 C19 1.393(12) . ?
C19 C20 1.366(12) . ?
C19 H19 0.9500 . ?
C20 F4 1.377(10) . ?
C20 C21 1.382(13) . ?
C21 C22 1.381(12) . ?
C21 H21 0.9500 . ?
C22 F3 1.351(10) . ?
C23 C24 1.396(13) . ?
C23 H23 0.9500 . ?
C24 C25 1.376(14) . ?
C24 H24 0.9500 . ?
C25 C26 1.400(12) . ?
C25 H25 0.9500 . ?
C26 C34 1.408(12) . ?
C26 C27 1.414(13) . ?
C27 C28 1.375(13) . ?
C27 H27 0.9500 . ?
C28 C29 1.419(11) . ?
C28 H28 0.9500 . ?
C29 C33 1.400(12) . ?
C29 C30 1.430(12) . ?
C30 C31 1.399(11) . ?
C30 H30 0.9500 . ?
C31 C32 1.393(12) . ?
C31 H31 0.9500 . ?
C32 C35 1.484(11) . ?
C33 C34 1.419(12) . ?
C35 C36 1.402(12) . ?
C36 C37 1.413(12) . ?
C36 H36 0.9500 . ?
C37 C38 1.505(13) . ?
C38 F5 1.353(10) . ?
C38 F6 1.379(11) . ?
C38 C39 1.531(14) . ?
C39 F9 1.298(11) . ?
C39 F8 1.332(11) . ?
C39 F7 1.344(12) . ?
C40 C41 1.412(13) . ?
C40 H40 0.9500 . ?
C41 C42 1.382(14) . ?
C41 H41 0.9500 . ?
C42 C43 1.349(14) . ?
C42 H42 0.9500 . ?
C43 C44 1.426(13) . ?
C43 H43 0.9500 . ?
C44 C45 1.441(13) . ?
C45 C50 1.377(14) . ?
C45 C46 1.405(12) . ?
C46 C47 1.397(12) . ?
C47 C48 1.363(13) . ?
C47 H47 0.9500 . ?
C48 F11 1.366(11) . ?
C48 C49 1.388(13) . ?
C49 C50 1.404(15) . ?
C49 H49 0.9500 . ?
C50 F10 1.366(11) . ?
C51 C52 1.388(12) . ?
C51 H51 0.9500 . ?
C52 C53 1.380(13) . ?
C52 H52 0.9500 . ?
C53 C54 1.364(13) . ?
C53 H53 0.9500 . ?
C54 C55 1.390(12) . ?
C54 H54 0.9500 . ?
C55 C56 1.464(12) . ?
C56 C61 1.371(12) . ?
C56 C57 1.422(11) . ?
C57 C58 1.392(12) . ?
C58 C59 1.398(12) . ?
C58 H58 0.9500 . ?
C59 C60 1.367(13) . ?
C59 F13 1.376(10) . ?
C60 C61 1.365(13) . ?
C60 H60 0.9500 . ?
C61 F12 1.360(10) . ?
C62 C63 1.396(14) . ?
C62 H62 0.9500 . ?
C63 C64 1.350(17) . ?
C63 H63 0.9500 . ?
C64 C65 1.427(16) . ?
C64 H64 0.9500 . ?
C65 C73 1.417(13) . ?
C65 C66 1.432(16) . ?
C66 C67 1.328(17) . ?
C66 H66 0.9500 . ?
C67 C68 1.446(15) . ?
C67 H67 0.9500 . ?
C68 C72 1.392(13) . ?
C68 C69 1.421(15) . ?
C69 C70 1.358(13) . ?
C69 H69 0.9500 . ?
C70 C71 1.414(13) . ?
C70 H70 0.9500 . ?
C71 C74 1.512(13) . ?
C72 C73 1.434(14) . ?
C74 C75 1.378(12) . ?
C75 C76 1.389(13) . ?
C75 H75 0.9500 . ?
C76 C77 1.538(14) . ?
C77 F15 1.306(12) . ?
C77 C78 1.374(18) . ?
C77 F14 1.489(13) . ?
C78 F16 1.29(2) . ?
C78 F17 1.351(14) . ?
C78 F18 1.45(3) . ?
C79 C80 1.373(12) . ?
C79 H79 0.9500 . ?
C80 C81 1.383(14) . ?
C80 H80 0.9500 . ?
C81 C82 1.392(13) . ?
C81 H81 0.9500 . ?
C82 C83 1.404(13) . ?
C82 H82 0.9500 . ?
C83 C84 1.469(13) . ?
C84 C89 1.374(15) . ?
C84 C85 1.409(13) . ?
C85 C86 1.401(12) . ?
C86 C87 1.379(14) . ?
C86 H86 0.9500 . ?
C87 F20 1.367(11) . ?
C87 C88 1.367(15) . ?
C88 C89 1.371(15) . ?
C88 H88 0.9500 . ?
C89 F19 1.386(12) . ?
C90 C91 1.371(13) . ?
C90 H90 0.9500 . ?
C91 C92 1.369(14) . ?
C91 H91 0.9500 . ?
C92 C93 1.380(15) . ?
C92 H92 0.9500 . ?
C93 C94 1.408(13) . ?
C93 H93 0.9500 . ?
C94 C95 1.446(14) . ?
C95 C100 1.360(14) . ?
C95 C96 1.428(12) . ?
C96 C97 1.399(13) . ?
C97 C98 1.371(14) . ?
C97 H97 0.9500 . ?
C98 C99 1.363(16) . ?
C98 F22 1.372(11) . ?
C99 C100 1.384(16) . ?
C99 H99 0.9500 . ?
C100 F21 1.378(11) . ?
C101 C102 1.382(13) . ?
C101 H101 0.9500 . ?
C102 C103 1.356(14) . ?
C102 H102 0.9500 . ?
C103 C104 1.395(14) . ?
C103 H103 0.9500 . ?
C104 C112 1.397(13) . ?
C104 C105 1.423(14) . ?
C105 C106 1.339(13) . ?
C105 H105 0.9500 . ?
C106 C107 1.423(13) . ?
C106 H106 0.9500 . ?
C107 C111 1.409(13) . ?
C107 C108 1.409(14) . ?
C108 C109 1.353(13) . ?
C108 H108 0.9500 . ?
C109 C110 1.391(13) . ?
C109 H109 0.9500 . ?
C110 C113 1.520(12) . ?
C111 C112 1.441(13) . ?
C113 C114 1.395(12) . ?
C114 C115 1.397(13) . ?
C114 H114 0.9500 . ?
C115 C116 1.520(12) . ?
C116 F24 1.316(11) . ?
C116 F23 1.376(13) . ?
C116 C117 1.507(9) . ?
C116 C118 1.538(9) . ?
C117 F25 1.348(9) . ?
C117 F26 1.354(9) . ?
C117 F27 1.363(9) . ?
F25' C118 1.356(10) . ?
F26' C118 1.370(10) . ?
F27' C118 1.365(10) . ?

loop_
_geom_torsion_atom_site_label_1
_geom_torsion_atom_site_label_2
_geom_torsion_atom_site_label_3
_geom_torsion_atom_site_label_4
_geom_torsion
_geom_torsion_site_symmetry_1
_geom_torsion_site_symmetry_2
_geom_torsion_site_symmetry_3
_geom_torsion_site_symmetry_4
_geom_torsion_publ_flag
C18 Ir1 N1 C5 83.0(7) . . . . ?
C7 Ir1 N1 C5 2.9(6) . . . . ?
N2 Ir1 N1 C5 4(4) . . . . ?
N3 Ir1 N1 C5 -97.1(6) . . . . ?
N4 Ir1 N1 C5 -173.9(6) . . . . ?
C18 Ir1 N1 C1 -104.9(7) . . . . ?
C7 Ir1 N1 C1 175.0(7) . . . . ?
N2 Ir1 N1 C1 176(3) . . . . ?
N3 Ir1 N1 C1 75.0(7) . . . . ?
N4 Ir1 N1 C1 -1.8(7) . . . . ?
C18 Ir1 N2 C12 -176.0(8) . . . . ?
C7 Ir1 N2 C12 -95.1(8) . . . . ?
N1 Ir1 N2 C12 -96(3) . . . . ?
N3 Ir1 N2 C12 4.5(8) . . . . ?
N4 Ir1 N2 C12 81.7(7) . . . . ?
C18 Ir1 N2 C16 0.5(6) . . . . ?
C7 Ir1 N2 C16 81.4(7) . . . . ?
N1 Ir1 N2 C16 80(3) . . . . ?
N3 Ir1 N2 C16 -179.0(6) . . . . ?
N4 Ir1 N2 C16 -101.8(6) . . . . ?
C18 Ir1 N3 C23 -105(4) . . . . ?
C7 Ir1 N3 C23 -2.9(9) . . . . ?
N1 Ir1 N3 C23 76.4(8) . . . . ?
N2 Ir1 N3 C23 -98.5(8) . . . . ?
N4 Ir1 N3 C23 175.6(8) . . . . ?
C18 Ir1 N3 C34 73(4) . . . . ?
C7 Ir1 N3 C34 175.5(6) . . . . ?
N1 Ir1 N3 C34 -105.1(6) . . . . ?
N2 Ir1 N3 C34 79.9(6) . . . . ?
N4 Ir1 N3 C34 -5.9(6) . . . . ?
C18 Ir1 N4 C32 4.0(8) . . . . ?
C7 Ir1 N4 C32 -157(5) . . . . ?
N1 Ir1 N4 C32 -96.8(7) . . . . ?
N2 Ir1 N4 C32 83.3(7) . . . . ?
N3 Ir1 N4 C32 179.5(8) . . . . ?
C18 Ir1 N4 C33 -166.5(6) . . . . ?
C7 Ir1 N4 C33 32(5) . . . . ?
N1 Ir1 N4 C33 92.7(6) . . . . ?
N2 Ir1 N4 C33 -87.2(6) . . . . ?
N3 Ir1 N4 C33 9.0(6) . . . . ?
C46 Ir2 N5 C40 -179.2(8) . . . . ?
C57 Ir2 N5 C40 -93.3(7) . . . . ?
N6 Ir2 N5 C40 -132(3) . . . . ?
N7 Ir2 N5 C40 87.9(7) . . . . ?
N8 Ir2 N5 C40 10.4(7) . . . . ?
C46 Ir2 N5 C44 3.4(7) . . . . ?
C57 Ir2 N5 C44 89.4(7) . . . . ?
N6 Ir2 N5 C44 51(3) . . . . ?
N7 Ir2 N5 C44 -89.4(7) . . . . ?
N8 Ir2 N5 C44 -166.9(6) . . . . ?
C46 Ir2 N6 C51 -93.7(7) . . . . ?
C57 Ir2 N6 C51 -179.5(8) . . . . ?
N5 Ir2 N6 C51 -140(3) . . . . ?
N7 Ir2 N6 C51 -0.4(8) . . . . ?
N8 Ir2 N6 C51 77.0(7) . . . . ?
C46 Ir2 N6 C55 86.6(7) . . . . ?
C57 Ir2 N6 C55 0.8(6) . . . . ?
N5 Ir2 N6 C55 40(3) . . . . ?
N7 Ir2 N6 C55 179.8(6) . . . . ?
N8 Ir2 N6 C55 -102.8(6) . . . . ?
C46 Ir2 N7 C62 -1.4(9) . . . . ?
C57 Ir2 N7 C62 -85(4) . . . . ?
N5 Ir2 N7 C62 78.8(8) . . . . ?
N6 Ir2 N7 C62 -97.3(8) . . . . ?
N8 Ir2 N7 C62 176.9(9) . . . . ?
C46 Ir2 N7 C73 176.3(7) . . . . ?
C57 Ir2 N7 C73 92(4) . . . . ?
N5 Ir2 N7 C73 -103.4(7) . . . . ?
N6 Ir2 N7 C73 80.5(7) . . . . ?
N8 Ir2 N7 C73 -5.3(6) . . . . ?
C46 Ir2 N8 C71 -174.4(17) . . . . ?
C57 Ir2 N8 C71 0.5(8) . . . . ?
N5 Ir2 N8 C71 -96.5(8) . . . . ?
N6 Ir2 N8 C71 79.8(8) . . . . ?
N7 Ir2 N8 C71 175.9(8) . . . . ?
C46 Ir2 N8 C72 16(2) . . . . ?
C57 Ir2 N8 C72 -169.3(6) . . . . ?
N5 Ir2 N8 C72 93.8(6) . . . . ?
N6 Ir2 N8 C72 -89.9(6) . . . . ?
N7 Ir2 N8 C72 6.2(6) . . . . ?
C85 Ir3 N9 C79 179.5(8) . . . . ?
C96 Ir3 N9 C79 -97.9(8) . . . . ?
N10 Ir3 N9 C79 -155(4) . . . . ?
N11 Ir3 N9 C79 83.9(7) . . . . ?
N12 Ir3 N9 C79 6.6(8) . . . . ?
C85 Ir3 N9 C83 7.0(7) . . . . ?
C96 Ir3 N9 C83 89.6(7) . . . . ?
N10 Ir3 N9 C83 33(4) . . . . ?
N11 Ir3 N9 C83 -88.6(7) . . . . ?
N12 Ir3 N9 C83 -165.9(7) . . . . ?
C85 Ir3 N10 C94 79.6(8) . . . . ?
C96 Ir3 N10 C94 -3.3(8) . . . . ?
N9 Ir3 N10 C94 54(4) . . . . ?
N11 Ir3 N10 C94 175.2(8) . . . . ?
N12 Ir3 N10 C94 -107.4(8) . . . . ?
C85 Ir3 N10 C90 -101.2(8) . . . . ?
C96 Ir3 N10 C90 175.9(9) . . . . ?
N9 Ir3 N10 C90 -127(4) . . . . ?
N11 Ir3 N10 C90 -5.6(8) . . . . ?
N12 Ir3 N10 C90 71.8(8) . . . . ?
C85 Ir3 N11 C101 -0.3(8) . . . . ?
C96 Ir3 N11 C101 -78(5) . . . . ?
N9 Ir3 N11 C101 79.7(8) . . . . ?
N10 Ir3 N11 C101 -96.3(8) . . . . ?
N12 Ir3 N11 C101 179.3(8) . . . . ?
C85 Ir3 N11 C112 176.4(6) . . . . ?
C96 Ir3 N11 C112 98(4) . . . . ?
N9 Ir3 N11 C112 -103.6(6) . . . . ?
N10 Ir3 N11 C112 80.5(6) . . . . ?
N12 Ir3 N11 C112 -3.9(6) . . . . ?
C85 Ir3 N12 C110 -180(33) . . . . ?
C96 Ir3 N12 C110 2.7(8) . . . . ?
N9 Ir3 N12 C110 -97.0(7) . . . . ?
N10 Ir3 N12 C110 81.4(7) . . . . ?
N11 Ir3 N12 C110 177.8(8) . . . . ?
C85 Ir3 N12 C111 7(3) . . . . ?
C96 Ir3 N12 C111 -170.5(6) . . . . ?
N9 Ir3 N12 C111 89.8(6) . . . . ?
N10 Ir3 N12 C111 -91.8(6) . . . . ?
N11 Ir3 N12 C111 4.6(6) . . . . ?
O2 Gd1 O1 C35 24.9(7) . . . . ?
O5 Gd1 O1 C35 84.9(8) . . . . ?
O3 Gd1 O1 C35 -122.7(7) . . . . ?
O6 Gd1 O1 C35 -23.0(9) . . . . ?
O4 Gd1 O1 C35 -60.4(7) . . . . ?
Cl1 Gd1 O1 C35 157.8(7) . . . . ?
O5 Gd1 O2 C37 -149.5(8) . . . . ?
O3 Gd1 O2 C37 85.2(9) . . . . ?
O1 Gd1 O2 C37 -20.1(8) . . . . ?
O6 Gd1 O2 C37 137.7(8) . . . . ?
O4 Gd1 O2 C37 55.4(8) . . . . ?
Cl1 Gd1 O2 C37 -86.0(8) . . . . ?
O2 Gd1 O3 C74 -1.8(9) . . . . ?
O5 Gd1 O3 C74 -115.5(7) . . . . ?
O1 Gd1 O3 C74 92.1(7) . . . . ?
O6 Gd1 O3 C74 -56.9(7) . . . . ?
O4 Gd1 O3 C74 29.1(7) . . . . ?
Cl1 Gd1 O3 C74 171.2(7) . . . . ?
O2 Gd1 O4 C76 145.7(8) . . . . ?
O5 Gd1 O4 C76 99.9(9) . . . . ?
O3 Gd1 O4 C76 -18.8(8) . . . . ?
O1 Gd1 O4 C76 -139.9(8) . . . . ?
O6 Gd1 O4 C76 58.1(8) . . . . ?
Cl1 Gd1 O4 C76 -79.2(8) . . . . ?
O2 Gd1 O5 C113 -63.0(8) . . . . ?
O3 Gd1 O5 C113 87.9(8) . . . . ?
O1 Gd1 O5 C113 -121.8(8) . . . . ?
O6 Gd1 O5 C113 27.9(8) . . . . ?
O4 Gd1 O5 C113 -15.9(10) . . . . ?
Cl1 Gd1 O5 C113 163.5(8) . . . . ?
O2 Gd1 O6 C115 56.4(9) . . . . ?
O5 Gd1 O6 C115 -19.0(9) . . . . ?
O3 Gd1 O6 C115 -148.5(10) . . . . ?
O1 Gd1 O6 C115 101.6(10) . . . . ?
O4 Gd1 O6 C115 137.6(10) . . . . ?
Cl1 Gd1 O6 C115 -79.4(10) . . . . ?
C5 N1 C1 C2 2.0(12) . . . . ?
Ir1 N1 C1 C2 -169.9(6) . . . . ?
N1 C1 C2 C3 -0.8(13) . . . . ?
C1 C2 C3 C4 -0.2(14) . . . . ?
C2 C3 C4 C5 0.0(14) . . . . ?
C1 N1 C5 C4 -2.2(12) . . . . ?
Ir1 N1 C5 C4 170.1(6) . . . . ?
C1 N1 C5 C6 -179.1(7) . . . . ?
Ir1 N1 C5 C6 -6.8(9) . . . . ?
C3 C4 C5 N1 1.2(13) . . . . ?
C3 C4 C5 C6 177.6(9) . . . . ?
N1 C5 C6 C11 -170.1(9) . . . . ?
C4 C5 C6 C11 13.3(15) . . . . ?
N1 C5 C6 C7 8.4(11) . . . . ?
C4 C5 C6 C7 -168.2(9) . . . . ?
C11 C6 C7 C8 -3.1(13) . . . . ?
C5 C6 C7 C8 178.4(8) . . . . ?
C11 C6 C7 Ir1 172.4(7) . . . . ?
C5 C6 C7 Ir1 -6.1(10) . . . . ?
C18 Ir1 C7 C8 76.2(9) . . . . ?
N1 Ir1 C7 C8 176.7(9) . . . . ?
N2 Ir1 C7 C8 -3.2(9) . . . . ?
N3 Ir1 C7 C8 -99.4(9) . . . . ?
N4 Ir1 C7 C8 -122(5) . . . . ?
C18 Ir1 C7 C6 -98.7(7) . . . . ?
N1 Ir1 C7 C6 1.8(6) . . . . ?
N2 Ir1 C7 C6 -178.0(7) . . . . ?
N3 Ir1 C7 C6 85.7(7) . . . . ?
N4 Ir1 C7 C6 63(5) . . . . ?
C6 C7 C8 C9 5.2(15) . . . . ?
Ir1 C7 C8 C9 -169.5(8) . . . . ?
C7 C8 C9 C10 -5.1(19) . . . . ?
C7 C8 C9 F2 175.0(10) . . . . ?
C8 C9 C10 C11 2.4(19) . . . . ?
F2 C9 C10 C11 -177.6(10) . . . . ?
C9 C10 C11 F1 177.1(10) . . . . ?
C9 C10 C11 C6 -0.2(17) . . . . ?
C7 C6 C11 F1 -176.6(8) . . . . ?
C5 C6 C11 F1 1.8(14) . . . . ?
C7 C6 C11 C10 0.6(15) . . . . ?
C5 C6 C11 C10 179.0(10) . . . . ?
C16 N2 C12 C13 1.8(13) . . . . ?
Ir1 N2 C12 C13 178.2(7) . . . . ?
N2 C12 C13 C14 0.1(15) . . . . ?
C12 C13 C14 C15 -1.7(16) . . . . ?
C13 C14 C15 C16 1.3(16) . . . . ?
C12 N2 C16 C15 -2.2(13) . . . . ?
Ir1 N2 C16 C15 -178.9(7) . . . . ?
C12 N2 C16 C17 175.9(8) . . . . ?
Ir1 N2 C16 C17 -0.9(9) . . . . ?
C14 C15 C16 N2 0.7(14) . . . . ?
C14 C15 C16 C17 -177.1(9) . . . . ?
N2 C16 C17 C22 -175.6(8) . . . . ?
C15 C16 C17 C22 2.3(15) . . . . ?
N2 C16 C17 C18 0.9(11) . . . . ?
C15 C16 C17 C18 178.8(9) . . . . ?
C22 C17 C18 C19 0.3(13) . . . . ?
C16 C17 C18 C19 -176.3(7) . . . . ?
C22 C17 C18 Ir1 176.1(7) . . . . ?
C16 C17 C18 Ir1 -0.5(10) . . . . ?
C7 Ir1 C18 C19 79.3(8) . . . . ?
N1 Ir1 C18 C19 0.6(8) . . . . ?
N2 Ir1 C18 C19 175.5(8) . . . . ?
N3 Ir1 C18 C19 -178(100) . . . . ?
N4 Ir1 C18 C19 -99.5(8) . . . . ?
C7 Ir1 C18 C17 -96.2(7) . . . . ?
N1 Ir1 C18 C17 -174.9(7) . . . . ?
N2 Ir1 C18 C17 0.0(6) . . . . ?
N3 Ir1 C18 C17 7(4) . . . . ?
N4 Ir1 C18 C17 85.0(7) . . . . ?
C17 C18 C19 C20 0.7(13) . . . . ?
Ir1 C18 C19 C20 -174.7(7) . . . . ?
C18 C19 C20 F4 176.2(7) . . . . ?
C18 C19 C20 C21 -1.3(14) . . . . ?
C19 C20 C21 C22 0.8(14) . . . . ?
F4 C20 C21 C22 -176.8(8) . . . . ?
C18 C17 C22 F3 178.4(8) . . . . ?
C16 C17 C22 F3 -5.3(14) . . . . ?
C18 C17 C22 C21 -0.8(14) . . . . ?
C16 C17 C22 C21 175.5(8) . . . . ?
C20 C21 C22 F3 -178.9(8) . . . . ?
C20 C21 C22 C17 0.3(14) . . . . ?
C34 N3 C23 C24 -1.2(14) . . . . ?
Ir1 N3 C23 C24 177.2(7) . . . . ?
N3 C23 C24 C25 0.1(16) . . . . ?
C23 C24 C25 C26 1.5(16) . . . . ?
C24 C25 C26 C34 -1.8(14) . . . . ?
C24 C25 C26 C27 178.0(10) . . . . ?
C25 C26 C27 C28 176.2(9) . . . . ?
C34 C26 C27 C28 -4.0(14) . . . . ?
C26 C27 C28 C29 4.0(15) . . . . ?
C27 C28 C29 C33 -1.1(14) . . . . ?
C27 C28 C29 C30 -179.1(9) . . . . ?
C33 C29 C30 C31 7.0(13) . . . . ?
C28 C29 C30 C31 -175.0(8) . . . . ?
C29 C30 C31 C32 0.4(13) . . . . ?
C33 N4 C32 C31 5.8(13) . . . . ?
Ir1 N4 C32 C31 -164.0(6) . . . . ?
C33 N4 C32 C35 -165.5(8) . . . . ?
Ir1 N4 C32 C35 24.7(12) . . . . ?
C30 C31 C32 N4 -7.0(13) . . . . ?
C30 C31 C32 C35 164.6(8) . . . . ?
C32 N4 C33 C29 2.2(13) . . . . ?
Ir1 N4 C33 C29 173.6(7) . . . . ?
C32 N4 C33 C34 177.3(8) . . . . ?
Ir1 N4 C33 C34 -11.3(10) . . . . ?
C28 C29 C33 N4 173.5(8) . . . . ?
C30 C29 C33 N4 -8.5(13) . . . . ?
C28 C29 C33 C34 -1.6(13) . . . . ?
C30 C29 C33 C34 176.4(8) . . . . ?
C23 N3 C34 C26 0.9(13) . . . . ?
Ir1 N3 C34 C26 -177.7(7) . . . . ?
C23 N3 C34 C33 -179.4(8) . . . . ?
Ir1 N3 C34 C33 2.0(10) . . . . ?
C25 C26 C34 N3 0.6(13) . . . . ?
C27 C26 C34 N3 -179.2(8) . . . . ?
C25 C26 C34 C33 -179.1(8) . . . . ?
C27 C26 C34 C33 1.0(13) . . . . ?
N4 C33 C34 N3 6.6(12) . . . . ?
C29 C33 C34 N3 -178.1(8) . . . . ?
N4 C33 C34 C26 -173.7(8) . . . . ?
C29 C33 C34 C26 1.7(13) . . . . ?
Gd1 O1 C35 C36 -21.7(13) . . . . ?
Gd1 O1 C35 C32 151.8(6) . . . . ?
N4 C32 C35 O1 64.4(11) . . . . ?
C31 C32 C35 O1 -107.2(9) . . . . ?
N4 C32 C35 C36 -121.8(9) . . . . ?
C31 C32 C35 C36 66.6(11) . . . . ?
O1 C35 C36 C37 -0.1(14) . . . . ?
C32 C35 C36 C37 -173.2(8) . . . . ?
Gd1 O2 C37 C36 12.2(14) . . . . ?
Gd1 O2 C37 C38 -165.5(6) . . . . ?
C35 C36 C37 O2 4.8(15) . . . . ?
C35 C36 C37 C38 -177.5(8) . . . . ?
O2 C37 C38 F5 -159.1(8) . . . . ?
C36 C37 C38 F5 23.0(13) . . . . ?
O2 C37 C38 F6 -39.3(11) . . . . ?
C36 C37 C38 F6 142.8(8) . . . . ?
O2 C37 C38 C39 78.2(11) . . . . ?
C36 C37 C38 C39 -99.7(10) . . . . ?
F5 C38 C39 F9 176.5(9) . . . . ?
F6 C38 C39 F9 63.0(11) . . . . ?
C37 C38 C39 F9 -57.6(13) . . . . ?
F5 C38 C39 F8 53.7(12) . . . . ?
F6 C38 C39 F8 -59.8(11) . . . . ?
C37 C38 C39 F8 179.5(9) . . . . ?
F5 C38 C39 F7 -62.4(11) . . . . ?
F6 C38 C39 F7 -175.9(8) . . . . ?
C37 C38 C39 F7 63.5(11) . . . . ?
C44 N5 C40 C41 2.3(13) . . . . ?
Ir2 N5 C40 C41 -174.9(6) . . . . ?
N5 C40 C41 C42 -1.4(14) . . . . ?
C40 C41 C42 C43 -0.7(15) . . . . ?
C41 C42 C43 C44 1.8(16) . . . . ?
C40 N5 C44 C43 -1.2(13) . . . . ?
Ir2 N5 C44 C43 176.3(7) . . . . ?
C40 N5 C44 C45 179.7(8) . . . . ?
Ir2 N5 C44 C45 -2.8(10) . . . . ?
C42 C43 C44 N5 -1.0(15) . . . . ?
C42 C43 C44 C45 178.0(10) . . . . ?
N5 C44 C45 C50 177.6(10) . . . . ?
C43 C44 C45 C50 -1.4(17) . . . . ?
N5 C44 C45 C46 -0.1(13) . . . . ?
C43 C44 C45 C46 -179.0(9) . . . . ?
C50 C45 C46 C47 -0.3(14) . . . . ?
C44 C45 C46 C47 177.5(9) . . . . ?
C50 C45 C46 Ir2 -174.9(8) . . . . ?
C44 C45 C46 Ir2 2.9(11) . . . . ?
C57 Ir2 C46 C47 86.8(8) . . . . ?
N5 Ir2 C46 C47 -177.5(9) . . . . ?
N6 Ir2 C46 C47 6.9(9) . . . . ?
N7 Ir2 C46 C47 -88.7(8) . . . . ?
N8 Ir2 C46 C47 -98.2(19) . . . . ?
C57 Ir2 C46 C45 -99.0(7) . . . . ?
N5 Ir2 C46 C45 -3.4(7) . . . . ?
N6 Ir2 C46 C45 -178.9(7) . . . . ?
N7 Ir2 C46 C45 85.5(7) . . . . ?
N8 Ir2 C46 C45 76(2) . . . . ?
C45 C46 C47 C48 -1.7(14) . . . . ?
Ir2 C46 C47 C48 172.2(7) . . . . ?
C46 C47 C48 F11 -178.0(9) . . . . ?
C46 C47 C48 C49 2.0(16) . . . . ?
C47 C48 C49 C50 -0.1(17) . . . . ?
F11 C48 C49 C50 179.8(9) . . . . ?
C46 C45 C50 F10 -178.6(9) . . . . ?
C44 C45 C50 F10 3.7(17) . . . . ?
C46 C45 C50 C49 2.4(17) . . . . ?
C44 C45 C50 C49 -175.2(11) . . . . ?
C48 C49 C50 F10 178.8(10) . . . . ?
C48 C49 C50 C45 -2.1(17) . . . . ?
C55 N6 C51 C52 0.7(14) . . . . ?
Ir2 N6 C51 C52 -179.1(7) . . . . ?
N6 C51 C52 C53 -1.1(15) . . . . ?
C51 C52 C53 C54 0.3(16) . . . . ?
C52 C53 C54 C55 0.8(16) . . . . ?
C51 N6 C55 C54 0.5(13) . . . . ?
Ir2 N6 C55 C54 -179.7(7) . . . . ?
C51 N6 C55 C56 177.7(8) . . . . ?
Ir2 N6 C55 C56 -2.5(10) . . . . ?
C53 C54 C55 N6 -1.2(15) . . . . ?
C53 C54 C55 C56 -178.0(10) . . . . ?
N6 C55 C56 C61 -176.4(8) . . . . ?
C54 C55 C56 C61 0.5(16) . . . . ?
N6 C55 C56 C57 3.6(11) . . . . ?
C54 C55 C56 C57 -179.4(9) . . . . ?
C61 C56 C57 C58 -1.5(12) . . . . ?
C55 C56 C57 C58 178.4(8) . . . . ?
C61 C56 C57 Ir2 177.0(7) . . . . ?
C55 C56 C57 Ir2 -3.0(10) . . . . ?
C46 Ir2 C57 C58 83.5(8) . . . . ?
N5 Ir2 C57 C58 3.5(8) . . . . ?
N6 Ir2 C57 C58 179.7(8) . . . . ?
N7 Ir2 C57 C58 168(4) . . . . ?
N8 Ir2 C57 C58 -95.7(7) . . . . ?
C46 Ir2 C57 C56 -95.0(6) . . . . ?
N5 Ir2 C57 C56 -174.9(6) . . . . ?
N6 Ir2 C57 C56 1.3(6) . . . . ?
N7 Ir2 C57 C56 -11(5) . . . . ?
N8 Ir2 C57 C56 85.9(6) . . . . ?
C56 C57 C58 C59 4.2(12) . . . . ?
Ir2 C57 C58 C59 -174.1(7) . . . . ?
C57 C58 C59 C60 -4.7(14) . . . . ?
C57 C58 C59 F13 176.2(8) . . . . ?
F13 C59 C60 C61 -178.7(8) . . . . ?
C58 C59 C60 C61 2.2(15) . . . . ?
C59 C60 C61 F12 180.0(8) . . . . ?
C59 C60 C61 C56 0.9(15) . . . . ?
C57 C56 C61 F12 179.8(7) . . . . ?
C55 C56 C61 F12 -0.2(14) . . . . ?
C57 C56 C61 C60 -1.2(14) . . . . ?
C55 C56 C61 C60 178.9(9) . . . . ?
C73 N7 C62 C63 -3.4(15) . . . . ?
Ir2 N7 C62 C63 174.3(8) . . . . ?
N7 C62 C63 C64 1.6(17) . . . . ?
C62 C63 C64 C65 2.0(17) . . . . ?
C63 C64 C65 C73 -3.4(16) . . . . ?
C63 C64 C65 C66 -178.3(11) . . . . ?
C73 C65 C66 C67 2.3(17) . . . . ?
C64 C65 C66 C67 177.1(11) . . . . ?
C65 C66 C67 C68 -1.4(18) . . . . ?
C66 C67 C68 C72 1.5(16) . . . . ?
C66 C67 C68 C69 -175.6(11) . . . . ?
C72 C68 C69 C70 2.6(14) . . . . ?
C67 C68 C69 C70 179.6(9) . . . . ?
C68 C69 C70 C71 1.1(14) . . . . ?
C72 N8 C71 C70 2.9(13) . . . . ?
Ir2 N8 C71 C70 -166.4(7) . . . . ?
C72 N8 C71 C74 -168.7(8) . . . . ?
Ir2 N8 C71 C74 22.0(12) . . . . ?
C69 C70 C71 N8 -4.1(15) . . . . ?
C69 C70 C71 C74 167.9(9) . . . . ?
C71 N8 C72 C68 0.9(12) . . . . ?
Ir2 N8 C72 C68 172.1(7) . . . . ?
C71 N8 C72 C73 -177.4(8) . . . . ?
Ir2 N8 C72 C73 -6.3(10) . . . . ?
C69 C68 C72 N8 -3.7(14) . . . . ?
C67 C68 C72 N8 179.2(8) . . . . ?
C69 C68 C72 C73 174.6(9) . . . . ?
C67 C68 C72 C73 -2.5(14) . . . . ?
C62 N7 C73 C65 1.7(14) . . . . ?
Ir2 N7 C73 C65 -176.3(7) . . . . ?
C62 N7 C73 C72 -178.2(9) . . . . ?
Ir2 N7 C73 C72 3.8(11) . . . . ?
C64 C65 C73 N7 1.6(15) . . . . ?
C66 C65 C73 N7 176.8(9) . . . . ?
C64 C65 C73 C72 -178.5(9) . . . . ?
C66 C65 C73 C72 -3.3(14) . . . . ?
N8 C72 C73 N7 1.8(13) . . . . ?
C68 C72 C73 N7 -176.6(9) . . . . ?
N8 C72 C73 C65 -178.1(8) . . . . ?
C68 C72 C73 C65 3.5(14) . . . . ?
Gd1 O3 C74 C75 -30.2(13) . . . . ?
Gd1 O3 C74 C71 141.0(7) . . . . ?
N8 C71 C74 O3 70.9(11) . . . . ?
C70 C71 C74 O3 -101.3(10) . . . . ?
N8 C71 C74 C75 -117.2(10) . . . . ?
C70 C71 C74 C75 70.7(11) . . . . ?
O3 C74 C75 C76 5.5(15) . . . . ?
C71 C74 C75 C76 -165.3(9) . . . . ?
Gd1 O4 C76 C75 8.4(16) . . . . ?
Gd1 O4 C76 C77 -170.8(6) . . . . ?
C74 C75 C76 O4 5.6(17) . . . . ?
C74 C75 C76 C77 -175.3(9) . . . . ?
O4 C76 C77 F15 -35.8(14) . . . . ?
C75 C76 C77 F15 144.9(10) . . . . ?
O4 C76 C77 C78 101.6(18) . . . . ?
C75 C76 C77 C78 -77.7(19) . . . . ?
O4 C76 C77 F14 -149.4(9) . . . . ?
C75 C76 C77 F14 31.3(13) . . . . ?
F15 C77 C78 F16 -170.3(16) . . . . ?
F14 C77 C78 F16 -61(2) . . . . ?
C76 C77 C78 F16 54(3) . . . . ?
F15 C77 C78 F17 -40(3) . . . . ?
F14 C77 C78 F17 69(2) . . . . ?
C76 C77 C78 F17 -175.8(16) . . . . ?
F15 C77 C78 F18 70.6(14) . . . . ?
F14 C77 C78 F18 179.6(11) . . . . ?
C76 C77 C78 F18 -64.8(17) . . . . ?
C83 N9 C79 C80 0.1(14) . . . . ?
Ir3 N9 C79 C80 -172.2(7) . . . . ?
N9 C79 C80 C81 0.3(15) . . . . ?
C79 C80 C81 C82 -1.7(15) . . . . ?
C80 C81 C82 C83 2.8(16) . . . . ?
C79 N9 C83 C82 1.0(14) . . . . ?
Ir3 N9 C83 C82 173.9(8) . . . . ?
C79 N9 C83 C84 178.7(8) . . . . ?
Ir3 N9 C83 C84 -8.5(11) . . . . ?
C81 C82 C83 N9 -2.5(16) . . . . ?
C81 C82 C83 C84 -179.8(10) . . . . ?
N9 C83 C84 C89 -174.8(11) . . . . ?
C82 C83 C84 C89 2.7(18) . . . . ?
N9 C83 C84 C85 5.2(13) . . . . ?
C82 C83 C84 C85 -177.3(10) . . . . ?
C89 C84 C85 C86 0.3(15) . . . . ?
C83 C84 C85 C86 -179.7(9) . . . . ?
C89 C84 C85 Ir3 -179.6(9) . . . . ?
C83 C84 C85 Ir3 0.4(12) . . . . ?
C96 Ir3 C85 C86 77.8(9) . . . . ?
N9 Ir3 C85 C86 176.3(9) . . . . ?
N10 Ir3 C85 C86 -1.6(9) . . . . ?
N11 Ir3 C85 C86 -97.5(9) . . . . ?
N12 Ir3 C85 C86 -100(3) . . . . ?
C96 Ir3 C85 C84 -102.3(8) . . . . ?
N9 Ir3 C85 C84 -3.8(7) . . . . ?
N10 Ir3 C85 C84 178.3(7) . . . . ?
N11 Ir3 C85 C84 82.5(7) . . . . ?
N12 Ir3 C85 C84 80(3) . . . . ?
C84 C85 C86 C87 -2.2(15) . . . . ?
Ir3 C85 C86 C87 177.7(8) . . . . ?
C85 C86 C87 F20 178.4(9) . . . . ?
C85 C86 C87 C88 3.4(18) . . . . ?
F20 C87 C88 C89 -177.6(11) . . . . ?
C86 C87 C88 C89 -2(2) . . . . ?
C87 C88 C89 C84 0(2) . . . . ?
C87 C88 C89 F19 178.8(11) . . . . ?
C85 C84 C89 C88 0.6(19) . . . . ?
C83 C84 C89 C88 -179.4(12) . . . . ?
C85 C84 C89 F19 -177.7(10) . . . . ?
C83 C84 C89 F19 2.3(18) . . . . ?
C94 N10 C90 C91 -1.7(16) . . . . ?
Ir3 N10 C90 C91 179.1(8) . . . . ?
N10 C90 C91 C92 0.8(16) . . . . ?
C90 C91 C92 C93 0.0(17) . . . . ?
C91 C92 C93 C94 0(2) . . . . ?
C90 N10 C94 C93 1.8(16) . . . . ?
Ir3 N10 C94 C93 -179.0(9) . . . . ?
C90 N10 C94 C95 -179.0(10) . . . . ?
Ir3 N10 C94 C95 0.2(13) . . . . ?
C92 C93 C94 N10 -1.0(19) . . . . ?
C92 C93 C94 C95 179.9(12) . . . . ?
N10 C94 C95 C100 -175.9(14) . . . . ?
C93 C94 C95 C100 3(2) . . . . ?
N10 C94 C95 C96 4.7(16) . . . . ?
C93 C94 C95 C96 -176.1(12) . . . . ?
C100 C95 C96 C97 2.9(18) . . . . ?
C94 C95 C96 C97 -177.6(10) . . . . ?
C100 C95 C96 Ir3 173.2(11) . . . . ?
C94 C95 C96 Ir3 -7.4(14) . . . . ?
C85 Ir3 C96 C97 78.3(9) . . . . ?
N9 Ir3 C96 C97 -1.1(10) . . . . ?
N10 Ir3 C96 C97 174.8(10) . . . . ?
N11 Ir3 C96 C97 157(4) . . . . ?
N12 Ir3 C96 C97 -102.0(9) . . . . ?
C85 Ir3 C96 C95 -90.9(9) . . . . ?
N9 Ir3 C96 C95 -170.3(8) . . . . ?
N10 Ir3 C96 C95 5.7(8) . . . . ?
N11 Ir3 C96 C95 -12(5) . . . . ?
N12 Ir3 C96 C95 88.9(8) . . . . ?
C95 C96 C97 C98 -2.7(16) . . . . ?
Ir3 C96 C97 C98 -171.3(9) . . . . ?
C96 C97 C98 C99 3(2) . . . . ?
C96 C97 C98 F22 178.7(10) . . . . ?
C97 C98 C99 C100 -4(2) . . . . ?
F22 C98 C99 C100 -179.5(13) . . . . ?
C96 C95 C100 F21 -179.7(13) . . . . ?
C94 C95 C100 F21 1(2) . . . . ?
C96 C95 C100 C99 -4(2) . . . . ?
C94 C95 C100 C99 176.4(15) . . . . ?
C98 C99 C100 C95 5(3) . . . . ?
C98 C99 C100 F21 -179.6(13) . . . . ?
C112 N11 C101 C102 -0.6(13) . . . . ?
Ir3 N11 C101 C102 176.0(7) . . . . ?
N11 C101 C102 C103 0.8(15) . . . . ?
C101 C102 C103 C104 -0.4(15) . . . . ?
C102 C103 C104 C112 -0.2(14) . . . . ?
C102 C103 C104 C105 -176.9(10) . . . . ?
C103 C104 C105 C106 178.3(10) . . . . ?
C112 C104 C105 C106 1.6(15) . . . . ?
C104 C105 C106 C107 -1.3(16) . . . . ?
C105 C106 C107 C111 1.9(15) . . . . ?
C105 C106 C107 C108 -176.4(10) . . . . ?
C111 C107 C108 C109 1.3(14) . . . . ?
C106 C107 C108 C109 179.6(9) . . . . ?
C107 C108 C109 C110 2.8(15) . . . . ?
C111 N12 C110 C109 5.3(12) . . . . ?
Ir3 N12 C110 C109 -167.8(7) . . . . ?
C111 N12 C110 C113 -168.7(8) . . . . ?
Ir3 N12 C110 C113 18.2(12) . . . . ?
C108 C109 C110 N12 -6.4(14) . . . . ?
C108 C109 C110 C113 167.9(9) . . . . ?
C110 N12 C111 C107 -1.0(12) . . . . ?
Ir3 N12 C111 C107 173.3(7) . . . . ?
C110 N12 C111 C112 -179.0(7) . . . . ?
Ir3 N12 C111 C112 -4.7(9) . . . . ?
C108 C107 C111 N12 -2.2(14) . . . . ?
C106 C107 C111 N12 179.4(8) . . . . ?
C108 C107 C111 C112 175.7(8) . . . . ?
C106 C107 C111 C112 -2.7(13) . . . . ?
C101 N11 C112 C104 -0.1(13) . . . . ?
Ir3 N11 C112 C104 -177.1(7) . . . . ?
C101 N11 C112 C111 179.8(8) . . . . ?
Ir3 N11 C112 C111 2.7(10) . . . . ?
C103 C104 C112 N11 0.4(14) . . . . ?
C105 C104 C112 N11 177.3(8) . . . . ?
C103 C104 C112 C111 -179.4(8) . . . . ?
C105 C104 C112 C111 -2.6(14) . . . . ?
N12 C111 C112 N11 1.4(12) . . . . ?
C107 C111 C112 N11 -176.7(8) . . . . ?
N12 C111 C112 C104 -178.8(8) . . . . ?
C107 C111 C112 C104 3.2(13) . . . . ?
Gd1 O5 C113 C114 -29.0(15) . . . . ?
Gd1 O5 C113 C110 148.3(6) . . . . ?
N12 C110 C113 O5 68.4(11) . . . . ?
C109 C110 C113 O5 -106.1(10) . . . . ?
N12 C110 C113 C114 -114.2(10) . . . . ?
C109 C110 C113 C114 71.4(12) . . . . ?
O5 C113 C114 C115 6.1(17) . . . . ?
C110 C113 C114 C115 -171.0(9) . . . . ?
Gd1 O6 C115 C114 10.1(18) . . . . ?
Gd1 O6 C115 C116 -171.3(7) . . . . ?
C113 C114 C115 O6 3.5(18) . . . . ?
C113 C114 C115 C116 -175.1(10) . . . . ?
O6 C115 C116 F24 -171.8(10) . . . . ?
C114 C115 C116 F24 6.9(15) . . . . ?
O6 C115 C116 F23 -54.2(13) . . . . ?
C114 C115 C116 F23 124.6(11) . . . . ?
O6 C115 C116 C117 47.1(14) . . . . ?
C114 C115 C116 C117 -134.1(10) . . . . ?
O6 C115 C116 C118 82.5(12) . . . . ?
C114 C115 C116 C118 -98.8(11) . . . . ?
F24 C116 C117 F25 160.8(10) . . . . ?
F23 C116 C117 F25 54.8(10) . . . . ?
C115 C116 C117 F25 -57.3(13) . . . . ?
C118 C116 C117 F25 -143.5(17) . . . . ?
F24 C116 C117 F26 39.3(13) . . . . ?
F23 C116 C117 F26 -66.7(10) . . . . ?
C115 C116 C117 F26 -178.8(10) . . . . ?
C118 C116 C117 F26 95.0(15) . . . . ?
F24 C116 C117 F27 -79.8(12) . . . . ?
F23 C116 C117 F27 174.2(9) . . . . ?
C115 C116 C117 F27 62.1(12) . . . . ?
C118 C116 C117 F27 -24.1(12) . . . . ?
F24 C116 C118 F25' -61.0(12) . . . . ?
F23 C116 C118 F25' -170.5(11) . . . . ?
C117 C116 C118 F25' 167.8(19) . . . . ?
C115 C116 C118 F25' 59.4(13) . . . . ?
F24 C116 C118 F27' 178.7(11) . . . . ?
F23 C116 C118 F27' 69.2(14) . . . . ?
C117 C116 C118 F27' 47.5(13) . . . . ?
C115 C116 C118 F27' -60.9(13) . . . . ?
F24 C116 C118 F26' 60.3(12) . . . . ?
F23 C116 C118 F26' -49.2(14) . . . . ?
C117 C116 C118 F26' -70.9(15) . . . . ?
C115 C116 C118 F26' -179.3(11) . . . . ?

loop_
_platon_squeeze_void_nr
_platon_squeeze_void_average_x
_platon_squeeze_void_average_y
_platon_squeeze_void_average_z
_platon_squeeze_void_volume
_platon_squeeze_void_count_electrons
1 -0.002 0.000 0.000 320.0 65.4
2 0.970 0.352 -0.035 3130.1 617.0
3 0.809 0.500 0.500 320.0 64.9
